data_7018361
loop_
_publ_author_name
'Femoni, Cristina'
'Iapalucci, Maria Carmela'
'Longoni, Giuliano'
'Zacchini, Stefano'
'Fedi, Serena'
'Fabrizi de Biani, Fabrizia'

_publ_section_title
;
 Nickel poly-acetylide carbonyl clusters: structural features, bonding and
 electrochemical behaviour.
;
_journal_issue 15
_journal_name_full 'Dalton transactions (Cambridge, England : 2003)'
_journal_page_first 4649
_journal_page_last 4663
_journal_paper_doi 10.1039/c2dt11806h
_journal_volume 41
_journal_year 2012
_chemical_formula_sum 'C59.1 H80 N4 Ni16.12 O23.1'
_chemical_formula_weight 2162.55
_chemical_name_systematic
;
?
;
_space_group_IT_number 2
_symmetry_cell_setting triclinic
_symmetry_space_group_name_Hall '-P 1'
_symmetry_space_group_name_H-M 'P -1'
_atom_sites_solution_hydrogens geom
_atom_sites_solution_primary direct
_atom_sites_solution_secondary difmap
_audit_creation_method SHELXL-97
_cell_angle_alpha 90.761(2)
_cell_angle_beta 90.881(2)
_cell_angle_gamma 92.375(2)
_cell_formula_units_Z 4
_cell_length_a 15.9735(18)
_cell_length_b 20.278(2)
_cell_length_c 22.581(3)
_cell_measurement_reflns_used 6708
_cell_measurement_temperature 100(2)
_cell_measurement_theta_max 28.346
_cell_measurement_theta_min 2.5015
_cell_volume 7306.4(15)
_computing_structure_refinement 'SHELXL-97 (Sheldrick, 1997)'
_computing_structure_solution 'SHELXS-97 (Sheldrick, 1990)'
_diffrn_ambient_temperature 100(2)
_diffrn_measured_fraction_theta_full 0.995
_diffrn_measured_fraction_theta_max 0.995
_diffrn_measurement_device_type 'CCD area detector'
_diffrn_measurement_method 'phi and omega scans'
_diffrn_radiation_monochromator graphite
_diffrn_radiation_source 'fine-focus sealed tube'
_diffrn_radiation_type MoK\a
_diffrn_radiation_wavelength 0.71073
_diffrn_reflns_av_R_equivalents 0.0484
_diffrn_reflns_av_sigmaI/netI 0.0607
_diffrn_reflns_limit_h_max 18
_diffrn_reflns_limit_h_min -18
_diffrn_reflns_limit_k_max 23
_diffrn_reflns_limit_k_min -24
_diffrn_reflns_limit_l_max 26
_diffrn_reflns_limit_l_min -26
_diffrn_reflns_number 66804
_diffrn_reflns_theta_full 25.00
_diffrn_reflns_theta_max 25.00
_diffrn_reflns_theta_min 1.28
_exptl_absorpt_coefficient_mu 4.119
_exptl_absorpt_correction_T_max 0.5770
_exptl_absorpt_correction_T_min 0.4381
_exptl_absorpt_correction_type empirical
_exptl_crystal_colour dark-brown
_exptl_crystal_density_diffrn 1.966
_exptl_crystal_density_method 'not measured'
_exptl_crystal_description prism
_exptl_crystal_F_000 4395
_exptl_crystal_size_max 0.24
_exptl_crystal_size_mid 0.21
_exptl_crystal_size_min 0.15
_refine_diff_density_max 1.766
_refine_diff_density_min -1.102
_refine_diff_density_rms 0.161
_refine_ls_extinction_method none
_refine_ls_goodness_of_fit_ref 1.033
_refine_ls_hydrogen_treatment constr
_refine_ls_matrix_type fullcycle
_refine_ls_number_parameters 1843
_refine_ls_number_reflns 25590
_refine_ls_number_restraints 1813
_refine_ls_restrained_S_all 1.022
_refine_ls_R_factor_all 0.0762
_refine_ls_R_factor_gt 0.0482
_refine_ls_shift/su_max 0.000
_refine_ls_shift/su_mean 0.000
_refine_ls_structure_factor_coef Fsqd
_refine_ls_weighting_details 'calc w=1/[\s^2^(Fo^2^)+(0.0765P)^2^+1.3147P] where P=(Fo^2^+2Fc^2^)/3'
_refine_ls_weighting_scheme calc
_refine_ls_wR_factor_gt 0.1229
_refine_ls_wR_factor_ref 0.1405
_reflns_number_gt 18020
_reflns_number_total 25590
_reflns_threshold_expression >2sigma(I)
_cod_data_source_file c2dt11806h.txt
_cod_data_source_block p-1
_cod_original_cell_volume 7306.4(14)
_cod_original_sg_symbol_H-M P-1
_cod_original_formula_sum 'C59.10 H80 N4 Ni16.12 O23.10'
_cod_database_code 7018361

loop_
_symmetry_equiv_pos_as_xyz
'x, y, z'
'-x, -y, -z'

loop_
_atom_site_label
_atom_site_type_symbol
_atom_site_fract_x
_atom_site_fract_y
_atom_site_fract_z
_atom_site_U_iso_or_equiv
_atom_site_adp_type
_atom_site_occupancy
_atom_site_symmetry_multiplicity
_atom_site_calc_flag
_atom_site_refinement_flags
_atom_site_disorder_assembly
_atom_site_disorder_group
Ni1 Ni 0.60165(4) 0.41441(4) 0.26649(3) 0.01525(16) Uani 1 1 d U A .
Ni2 Ni 0.62922(4) 0.48190(4) 0.18422(3) 0.01409(15) Uani 1 1 d U A .
Ni3 Ni 0.66137(4) 0.60174(4) 0.26435(3) 0.01442(16) Uani 1 1 d U A .
Ni4 Ni 0.62924(4) 0.52879(4) 0.34293(3) 0.01531(16) Uani 1 1 d U A .
Ni5 Ni 0.72450(5) 0.33491(4) 0.26577(3) 0.01821(17) Uani 1 1 d U . .
Ni6 Ni 0.71200(5) 0.36770(4) 0.16445(3) 0.01651(16) Uani 1 1 d U A .
Ni7 Ni 0.72126(5) 0.46346(4) 0.10190(3) 0.01652(16) Uani 1 1 d U . .
Ni8 Ni 0.75159(4) 0.56584(4) 0.18013(3) 0.01406(15) Uani 1 1 d U A .
Ni9 Ni 0.78328(5) 0.67632(4) 0.24964(3) 0.01775(16) Uani 1 1 d U . .
Ni10 Ni 0.78372(5) 0.63266(4) 0.34759(3) 0.01718(16) Uani 1 1 d U A .
Ni11 Ni 0.76855(5) 0.53342(4) 0.40306(3) 0.01785(16) Uani 1 1 d U . .
Ni12 Ni 0.73926(4) 0.44191(4) 0.32510(3) 0.01417(15) Uani 1 1 d U A .
Ni13 Ni 0.84666(5) 0.41125(4) 0.23645(3) 0.02021(17) Uani 1 1 d U A .
Ni14 Ni 0.86513(4) 0.48166(4) 0.15433(3) 0.01629(16) Uani 1 1 d U A .
Ni15 Ni 0.89724(4) 0.58949(4) 0.23477(3) 0.01674(16) Uani 1 1 d U A .
Ni16 Ni 0.87596(4) 0.52704(4) 0.32186(3) 0.01739(16) Uani 1 1 d U A .
Ni90 Ni 0.8590(10) 0.6628(8) 0.1678(7) 0.026(6) Uiso 0.050(3) 1 d PU A .
C51 C 0.7890(3) 0.5760(3) 0.2705(2) 0.0146(4) Uani 1 1 d U A .
C52 C 0.7458(3) 0.5402(3) 0.3141(2) 0.0146(4) Uani 1 1 d U A .
C53 C 0.7578(3) 0.4613(3) 0.1903(2) 0.0142(4) Uani 1 1 d U A .
C54 C 0.7185(3) 0.4299(3) 0.2384(2) 0.0141(4) Uani 1 1 d U A .
C1 C 0.5471(4) 0.3624(3) 0.3148(3) 0.0194(10) Uani 1 1 d U . .
C2 C 0.5251(3) 0.4573(3) 0.2174(2) 0.0153(8) Uani 1 1 d U . .
C3 C 0.6012(3) 0.4740(3) 0.1025(2) 0.0164(8) Uani 1 1 d U A .
C4 C 0.6273(3) 0.5808(3) 0.1802(2) 0.0155(6) Uani 1 1 d U . .
C5 C 0.6628(4) 0.6924(3) 0.2482(3) 0.0177(8) Uani 1 1 d U A .
C6 C 0.5604(3) 0.5877(3) 0.3041(3) 0.0171(9) Uani 1 1 d U . .
C7 C 0.5679(4) 0.4955(3) 0.3994(3) 0.0176(10) Uani 1 1 d U . .
C8 C 0.7550(4) 0.4884(3) 0.0327(3) 0.0186(10) Uani 1 1 d U A .
C9 C 0.6997(4) 0.3538(3) 0.0875(3) 0.0192(9) Uani 1 1 d U A .
C10 C 0.6977(4) 0.2838(3) 0.1951(3) 0.0232(10) Uani 1 1 d U A .
C11 C 0.7239(4) 0.2691(3) 0.3154(3) 0.0304(14) Uani 1 1 d U A .
C12 C 0.7785(4) 0.6149(3) 0.1179(3) 0.0181(7) Uani 1 1 d U . .
C13 C 0.8254(4) 0.7403(3) 0.2050(3) 0.0245(9) Uani 1 1 d U A .
C14 C 0.8038(4) 0.7184(3) 0.3337(3) 0.0215(10) Uani 1 1 d U A .
C15 C 0.7858(4) 0.6269(3) 0.4276(3) 0.0197(9) Uani 1 1 d U A .
C16 C 0.7439(4) 0.5029(3) 0.4722(3) 0.0203(11) Uani 1 1 d U A .
C17 C 0.7442(3) 0.3902(3) 0.3879(2) 0.0171(9) Uani 1 1 d U . .
C18 C 0.8782(5) 0.3428(4) 0.2769(3) 0.0179(17) Uiso 0.779(7) 1 d PU A 1
O18 O 0.9132(4) 0.2987(3) 0.2998(3) 0.0365(16) Uiso 0.779(7) 1 d PU A 1
C18' C 0.8958(17) 0.3774(14) 0.2941(12) 0.020(3) Uiso 0.221(7) 1 d PU A 2
O18' O 0.9300(14) 0.3330(11) 0.3110(6) 0.037(2) Uiso 0.221(7) 1 d PU A 2
C19 C 0.9447(3) 0.4317(3) 0.1946(2) 0.0183(9) Uani 1 1 d U . .
C20 C 0.9264(4) 0.5125(3) 0.0967(3) 0.0204(11) Uani 1 1 d U . .
C21 C 0.9630(4) 0.6324(3) 0.1862(3) 0.0228(9) Uani 1 1 d U . .
C22 C 0.9771(3) 0.5488(3) 0.2839(3) 0.0187(9) Uani 1 1 d U . .
C23 C 0.9091(4) 0.4915(3) 0.3875(3) 0.0273(11) Uani 1 1 d U A .
O1 O 0.5148(3) 0.3266(2) 0.3467(2) 0.0334(11) Uani 1 1 d U A .
O2 O 0.4527(2) 0.4640(2) 0.21095(19) 0.0257(10) Uani 1 1 d U A .
O3 O 0.5451(3) 0.4719(2) 0.06940(18) 0.0268(10) Uani 1 1 d U . .
O4 O 0.5804(2) 0.61066(19) 0.15019(17) 0.0192(8) Uani 1 1 d U A .
O5 O 0.6222(3) 0.7381(2) 0.2404(2) 0.0285(10) Uani 1 1 d U . .
O6 O 0.4909(2) 0.6060(2) 0.30713(17) 0.0221(9) Uani 1 1 d U A .
O7 O 0.5314(3) 0.4732(2) 0.43791(19) 0.0344(11) Uani 1 1 d U A .
O8 O 0.7797(3) 0.5072(2) -0.01173(18) 0.0307(10) Uani 1 1 d U . .
O9 O 0.6849(3) 0.3294(2) 0.04145(18) 0.0293(10) Uani 1 1 d U . .
O10 O 0.6833(3) 0.2283(2) 0.18339(19) 0.0344(11) Uani 1 1 d U . .
O11 O 0.7238(4) 0.2264(2) 0.3486(2) 0.0512(14) Uani 1 1 d U . .
O12 O 0.7990(3) 0.6446(2) 0.07774(18) 0.0280(9) Uani 1 1 d U A .
O13 O 0.8505(3) 0.7809(2) 0.1749(2) 0.0374(10) Uani 1 1 d U . .
O14 O 0.8173(3) 0.7740(2) 0.3461(2) 0.0311(10) Uani 1 1 d U . .
O15 O 0.7956(3) 0.6527(2) 0.47479(18) 0.0274(10) Uani 1 1 d U . .
O16 O 0.7218(3) 0.4850(2) 0.51751(18) 0.0315(11) Uani 1 1 d U . .
O17 O 0.7426(3) 0.3573(2) 0.42889(18) 0.0269(10) Uani 1 1 d U A .
O19 O 1.0154(2) 0.4184(2) 0.19158(18) 0.0249(10) Uani 1 1 d U A .
O20 O 0.9678(3) 0.5320(2) 0.0596(2) 0.0369(12) Uani 1 1 d U A .
O21 O 1.0052(3) 0.6605(2) 0.1530(2) 0.0351(10) Uani 1 1 d U A .
O22 O 1.0500(2) 0.5435(2) 0.28787(18) 0.0273(10) Uani 1 1 d U A .
O23 O 0.9453(3) 0.4680(3) 0.4266(2) 0.0465(13) Uani 1 1 d U . .
Ni17 Ni 0.18343(5) -0.11029(4) 0.25502(3) 0.02064(17) Uani 1 1 d U B .
Ni18 Ni 0.32966(5) -0.12025(4) 0.27204(3) 0.02141(17) Uani 1 1 d U B .
Ni19 Ni 0.33097(6) -0.01776(4) 0.36254(4) 0.0299(2) Uani 1 1 d U . .
Ni20 Ni 0.18574(5) -0.00195(4) 0.35237(3) 0.02266(17) Uani 1 1 d U B .
Ni21 Ni 0.11352(5) -0.09034(4) 0.15979(4) 0.02173(17) Uani 1 1 d U B .
Ni22 Ni 0.25673(5) -0.12051(4) 0.14754(3) 0.02067(16) Uani 1 1 d U B .
Ni23 Ni 0.39783(5) -0.08395(4) 0.17353(4) 0.02188(17) Uani 1 1 d U . .
Ni24 Ni 0.37631(5) 0.00226(4) 0.25687(3) 0.01873(16) Uani 1 1 d U B .
Ni25 Ni 0.38831(5) 0.09922(4) 0.32888(4) 0.02788(19) Uani 1 1 d U B .
Ni26 Ni 0.24925(5) 0.12855(4) 0.35071(3) 0.02012(16) Uani 1 1 d U . .
Ni27 Ni 0.10450(5) 0.09522(4) 0.33960(4) 0.02417(17) Uani 1 1 d U B .
Ni28 Ni 0.11425(5) 0.00009(4) 0.25117(3) 0.01890(16) Uani 1 1 d U . .
Ni29 Ni 0.16692(5) 0.03198(4) 0.14440(3) 0.01836(16) Uani 1 1 d U B .
Ni30 Ni 0.31066(5) 0.00679(4) 0.14316(3) 0.01817(16) Uani 1 1 d U B .
Ni31 Ni 0.29536(5) 0.11005(4) 0.22978(3) 0.01781(16) Uani 1 1 d U B .
Ni32 Ni 0.14926(5) 0.12522(4) 0.23482(3) 0.01835(16) Uani 1 1 d U B .
C39 C 0.0070(6) 0.0086(4) 0.2316(4) 0.0193(15) Uiso 0.8042(19) 1 d PU B 1
O39 O -0.0619(4) 0.0157(3) 0.2185(3) 0.0393(15) Uiso 0.8042(19) 1 d PU B 1
C42 C 0.0595(6) 0.1651(5) 0.2153(5) 0.0220(15) Uiso 0.8042(19) 1 d PU B 1
O42 O -0.0080(4) 0.1842(3) 0.2026(3) 0.0348(14) Uiso 0.8042(19) 1 d PU B 1
C46 C 0.0049(6) 0.1294(5) 0.3373(4) 0.0278(17) Uiso 0.8042(19) 1 d PU B 1
O46 O -0.0611(4) 0.1526(3) 0.3387(3) 0.0511(17) Uiso 0.8042(19) 1 d PU B 1
Ni33 Ni 0.0111(3) 0.0938(2) 0.2656(2) 0.0272(8) Uani 0.1958(19) 1 d PU B 2
C39' C 0.006(2) -0.0086(17) 0.2462(15) 0.019(3) Uiso 0.1958(19) 1 d PU B 2
O39' O -0.0615(16) -0.0370(13) 0.2380(11) 0.042(2) Uiso 0.1958(19) 1 d PU B 2
C42' C 0.043(2) 0.1521(19) 0.2199(19) 0.021(3) Uiso 0.1958(19) 1 d PU B 2
O42' O 0.0305(16) 0.2097(12) 0.1897(11) 0.034(2) Uiso 0.1958(19) 1 d PU B 2
C46' C 0.009(3) 0.126(2) 0.3573(15) 0.028(3) Uiso 0.1958(19) 1 d PU B 2
O46' O -0.0449(18) 0.1479(14) 0.3819(13) 0.051(3) Uiso 0.1958(19) 1 d PU B 2
C47' C -0.090(2) 0.117(2) 0.2547(18) 0.051(11) Uiso 0.1958(19) 1 d PDU B 2
O47' O -0.147(2) 0.1425(19) 0.2348(15) 0.119(15) Uiso 0.1958(19) 1 d PDU B 2
C61 C 0.2888(4) -0.0555(3) 0.2161(3) 0.0172(4) Uani 1 1 d U B .
C62 C 0.2130(4) -0.0370(3) 0.1918(3) 0.0171(4) Uani 1 1 d U B .
C63 C 0.2072(4) 0.0644(3) 0.2846(3) 0.0170(4) Uani 1 1 d U B .
C64 C 0.2863(4) 0.0451(3) 0.3032(3) 0.0183(4) Uani 1 1 d U B .
C24 C 0.0917(4) -0.1591(3) 0.2195(3) 0.0249(9) Uani 1 1 d U . .
C25 C 0.2390(4) -0.1680(3) 0.3064(3) 0.0245(9) Uani 1 1 d U . .
C26 C 0.4206(4) -0.1544(3) 0.2980(3) 0.0342(14) Uani 1 1 d U . .
C27 C 0.1039(4) -0.0699(3) 0.3132(3) 0.0251(6) Uani 1 1 d U B .
C28 C 0.0996(4) 0.0297(3) 0.4008(3) 0.0306(9) Uani 1 1 d U . .
C29 C 0.2420(5) -0.0553(3) 0.4064(3) 0.0332(10) Uani 1 1 d U B .
C30 C 0.4270(9) -0.0348(7) 0.3997(6) 0.028(2) Uiso 0.519(8) 1 d PU C 1
O30 O 0.4834(6) -0.0532(5) 0.4228(5) 0.050(2) Uiso 0.519(8) 1 d PU C 1
C30' C 0.4077(9) -0.0580(7) 0.3973(7) 0.026(2) Uiso 0.481(8) 1 d PU C 2
O30' O 0.4659(8) -0.0792(5) 0.4212(6) 0.046(2) Uiso 0.481(8) 1 d PU C 2
C31 C 0.0205(4) -0.0883(3) 0.1193(3) 0.0271(12) Uani 1 1 d U . .
C32 C 0.1766(4) -0.1609(3) 0.1041(3) 0.0268(11) Uani 1 1 d U . .
C33 C 0.3529(4) -0.1581(3) 0.1242(3) 0.0245(10) Uani 1 1 d U B .
C34 C 0.5029(4) -0.1059(3) 0.1737(3) 0.0280(12) Uani 1 1 d U C .
C35 C 0.4860(4) 0.0028(3) 0.2628(3) 0.0271(11) Uani 1 1 d U . .
C36 C 0.4871(9) 0.1128(7) 0.3527(6) 0.026(2) Uiso 0.470(8) 1 d PU B 1
O36 O 0.5593(8) 0.1244(6) 0.3623(5) 0.052(2) Uiso 0.470(8) 1 d PU B 1
C36' C 0.4962(8) 0.1256(7) 0.3299(6) 0.026(2) Uiso 0.530(8) 1 d PU B 2
O36' O 0.5665(7) 0.1452(5) 0.3354(5) 0.053(2) Uiso 0.530(8) 1 d PU B 2
C37 C 0.3467(4) 0.1655(3) 0.3819(3) 0.0260(11) Uani 1 1 d U B .
C38 C 0.1703(4) 0.1744(3) 0.3849(3) 0.0238(10) Uani 1 1 d U B .
C40 C 0.4095(4) -0.0018(3) 0.1095(3) 0.0252(10) Uani 1 1 d U B .
C41 C 0.2285(4) 0.1726(3) 0.1899(3) 0.0216(9) Uani 1 1 d U . .
C43 C 0.0806(4) 0.0663(3) 0.1101(3) 0.0217(11) Uani 1 1 d U . .
C44 C 0.2567(4) 0.0655(3) 0.0947(3) 0.0216(9) Uani 1 1 d U . .
C45 C 0.3951(4) 0.1315(3) 0.2037(3) 0.0244(10) Uani 1 1 d U . .
O24 O 0.0431(3) -0.2028(2) 0.2235(2) 0.0393(12) Uani 1 1 d U B .
O25 O 0.2273(3) -0.2086(2) 0.3418(2) 0.0304(10) Uani 1 1 d U B .
O26 O 0.4840(3) -0.1750(3) 0.3134(2) 0.0537(15) Uani 1 1 d U B .
O27 O 0.0499(3) -0.0989(2) 0.3380(2) 0.0343(10) Uani 1 1 d U . .
O28 O 0.0625(3) 0.0182(2) 0.4436(2) 0.0493(14) Uani 1 1 d U B .
O29 O 0.2300(4) -0.0913(3) 0.4456(2) 0.0522(14) Uani 1 1 d U . .
O31 O -0.0401(3) -0.0837(2) 0.0911(2) 0.0430(13) Uani 1 1 d U B .
O32 O 0.1433(3) -0.1971(2) 0.0699(2) 0.0404(12) Uani 1 1 d U B .
O33 O 0.3845(3) -0.1985(2) 0.0952(2) 0.0344(11) Uani 1 1 d U . .
O34 O 0.5717(3) -0.1196(3) 0.1726(2) 0.0470(14) Uani 1 1 d U . .
O35 O 0.5566(3) -0.0014(3) 0.2725(2) 0.0457(14) Uani 1 1 d U C .
O37 O 0.3777(3) 0.2064(2) 0.4135(2) 0.0371(12) Uani 1 1 d U . .
O38 O 0.1423(3) 0.2161(2) 0.4138(2) 0.0356(11) Uani 1 1 d U . .
O40 O 0.4650(3) 0.0073(2) 0.0774(2) 0.0443(13) Uani 1 1 d U . .
O41 O 0.2346(3) 0.2161(2) 0.15671(19) 0.0260(10) Uani 1 1 d U B .
O43 O 0.0225(3) 0.0870(2) 0.0879(2) 0.0343(11) Uani 1 1 d U B .
O44 O 0.2637(3) 0.1018(2) 0.05517(19) 0.0283(10) Uani 1 1 d U B .
O45 O 0.4567(3) 0.1505(2) 0.1834(2) 0.0375(12) Uani 1 1 d U B .
N1 N 0.2407(3) 0.3805(2) 0.3224(2) 0.0175(11) Uani 1 1 d D . .
C100 C 0.1697(4) 0.3716(3) 0.2769(3) 0.0254(14) Uani 1 1 d DU . .
H10A H 0.1321 0.4090 0.2812 0.030 Uiso 1 1 calc R . .
H10B H 0.1939 0.3741 0.2368 0.030 Uiso 1 1 calc R . .
C101 C 0.1181(4) 0.3085(3) 0.2808(3) 0.0291(14) Uani 1 1 d DU . .
H10C H 0.0740 0.3074 0.2502 0.044 Uiso 1 1 calc R . .
H10D H 0.0926 0.3057 0.3200 0.044 Uiso 1 1 calc R . .
H10E H 0.1541 0.2710 0.2750 0.044 Uiso 1 1 calc R . .
C102 C 0.2997(4) 0.3237(3) 0.3199(3) 0.0235(13) Uani 1 1 d DU . .
H10F H 0.3428 0.3304 0.3516 0.028 Uiso 1 1 calc R . .
H10G H 0.2673 0.2823 0.3284 0.028 Uiso 1 1 calc R . .
C103 C 0.3435(4) 0.3149(3) 0.2617(3) 0.0294(14) Uani 1 1 d DU . .
H10H H 0.3798 0.2772 0.2642 0.044 Uiso 1 1 calc R . .
H10I H 0.3775 0.3549 0.2533 0.044 Uiso 1 1 calc R . .
H10J H 0.3017 0.3069 0.2300 0.044 Uiso 1 1 calc R . .
C104 C 0.2067(4) 0.3812(3) 0.3844(3) 0.0236(13) Uani 1 1 d DU . .
H10K H 0.2537 0.3917 0.4125 0.028 Uiso 1 1 calc R . .
H10L H 0.1844 0.3362 0.3934 0.028 Uiso 1 1 calc R . .
C105 C 0.1383(4) 0.4294(3) 0.3956(3) 0.0298(14) Uani 1 1 d DU . .
H10M H 0.1204 0.4261 0.4368 0.045 Uiso 1 1 calc R . .
H10N H 0.0905 0.4189 0.3690 0.045 Uiso 1 1 calc R . .
H10O H 0.1600 0.4745 0.3883 0.045 Uiso 1 1 calc R . .
C106 C 0.2865(4) 0.4453(3) 0.3083(3) 0.0246(13) Uani 1 1 d DU . .
H10P H 0.3056 0.4430 0.2669 0.030 Uiso 1 1 calc R . .
H10Q H 0.2461 0.4809 0.3107 0.030 Uiso 1 1 calc R . .
C107 C 0.3614(4) 0.4646(3) 0.3476(3) 0.0233(13) Uani 1 1 d DU . .
H10R H 0.3863 0.5069 0.3346 0.035 Uiso 1 1 calc R . .
H10S H 0.4029 0.4305 0.3449 0.035 Uiso 1 1 calc R . .
H10T H 0.3433 0.4690 0.3887 0.035 Uiso 1 1 calc R . .
N2 N 0.2936(3) 0.6200(2) 0.1660(2) 0.0195(11) Uani 1 1 d D . .
C200 C 0.2322(4) 0.6739(3) 0.1743(3) 0.0336(15) Uani 1 1 d DU . .
H20A H 0.1850 0.6663 0.1457 0.040 Uiso 1 1 calc R . .
H20B H 0.2604 0.7168 0.1649 0.040 Uiso 1 1 calc R . .
C201 C 0.1972(4) 0.6781(4) 0.2367(3) 0.0404(17) Uani 1 1 d DU . .
H20C H 0.1577 0.7137 0.2388 0.061 Uiso 1 1 calc R . .
H20D H 0.2433 0.6870 0.2652 0.061 Uiso 1 1 calc R . .
H20E H 0.1681 0.6361 0.2462 0.061 Uiso 1 1 calc R . .
C202 C 0.3698(4) 0.6303(3) 0.2054(3) 0.0326(15) Uani 1 1 d DU . .
H20F H 0.4081 0.5941 0.1977 0.039 Uiso 1 1 calc R . .
H20G H 0.3523 0.6271 0.2471 0.039 Uiso 1 1 calc R . .
C203 C 0.4186(4) 0.6963(3) 0.1977(3) 0.0351(16) Uani 1 1 d DU . .
H20H H 0.4672 0.6986 0.2248 0.053 Uiso 1 1 calc R . .
H20I H 0.3822 0.7327 0.2066 0.053 Uiso 1 1 calc R . .
H20J H 0.4377 0.6997 0.1568 0.053 Uiso 1 1 calc R . .
C204 C 0.3170(4) 0.6211(3) 0.1010(3) 0.0292(14) Uani 1 1 d DU . .
H20K H 0.2657 0.6112 0.0768 0.035 Uiso 1 1 calc R . .
H20L H 0.3375 0.6664 0.0914 0.035 Uiso 1 1 calc R . .
C205 C 0.3827(4) 0.5736(3) 0.0831(3) 0.0313(15) Uani 1 1 d DU . .
H20M H 0.3936 0.5779 0.0407 0.047 Uiso 1 1 calc R . .
H20N H 0.3627 0.5283 0.0912 0.047 Uiso 1 1 calc R . .
H20O H 0.4346 0.5837 0.1058 0.047 Uiso 1 1 calc R . .
C206 C 0.2541(4) 0.5544(3) 0.1822(3) 0.0336(15) Uani 1 1 d DU . .
H20P H 0.2450 0.5545 0.2255 0.040 Uiso 1 1 calc R . .
H20Q H 0.2943 0.5199 0.1735 0.040 Uiso 1 1 calc R . .
C207 C 0.1709(4) 0.5352(3) 0.1511(3) 0.0332(15) Uani 1 1 d DU . .
H20R H 0.1506 0.4919 0.1648 0.050 Uiso 1 1 calc R . .
H20S H 0.1792 0.5333 0.1082 0.050 Uiso 1 1 calc R . .
H20T H 0.1297 0.5681 0.1603 0.050 Uiso 1 1 calc R . .
N3 N 0.0106(3) 0.2938(2) 0.0467(2) 0.0176(11) Uani 1 1 d D . .
C300 C -0.0527(4) 0.2419(3) 0.0664(3) 0.0269(14) Uani 1 1 d DU . .
H30A H -0.0222 0.2034 0.0803 0.032 Uiso 1 1 calc R . .
H30B H -0.0873 0.2272 0.0316 0.032 Uiso 1 1 calc R . .
C301 C -0.1108(4) 0.2632(3) 0.1152(3) 0.0283(14) Uani 1 1 d DU . .
H30C H -0.1495 0.2262 0.1249 0.042 Uiso 1 1 calc R . .
H30D H -0.1429 0.3004 0.1016 0.042 Uiso 1 1 calc R . .
H30E H -0.0776 0.2766 0.1505 0.042 Uiso 1 1 calc R . .
C302 C -0.0295(4) 0.3586(3) 0.0362(3) 0.0300(14) Uani 1 1 d DU . .
H30F H 0.0144 0.3912 0.0238 0.036 Uiso 1 1 calc R . .
H30G H -0.0521 0.3745 0.0741 0.036 Uiso 1 1 calc R . .
C303 C -0.0997(4) 0.3564(3) -0.0101(3) 0.0298(14) Uani 1 1 d DU . .
H30H H -0.1216 0.4005 -0.0143 0.045 Uiso 1 1 calc R . .
H30I H -0.1448 0.3256 0.0023 0.045 Uiso 1 1 calc R . .
H30J H -0.0780 0.3416 -0.0482 0.045 Uiso 1 1 calc R . .
C304 C 0.0490(4) 0.2711(3) -0.0105(3) 0.0306(15) Uani 1 1 d DU . .
H30K H 0.0828 0.3084 -0.0268 0.037 Uiso 1 1 calc R . .
H30L H 0.0031 0.2598 -0.0394 0.037 Uiso 1 1 calc R . .
C305 C 0.1046(4) 0.2116(3) -0.0053(3) 0.0347(16) Uani 1 1 d DU . .
H30M H 0.1267 0.2007 -0.0443 0.052 Uiso 1 1 calc R . .
H30N H 0.0715 0.1737 0.0094 0.052 Uiso 1 1 calc R . .
H30O H 0.1513 0.2224 0.0223 0.052 Uiso 1 1 calc R . .
C306 C 0.0760(4) 0.3033(3) 0.0954(3) 0.0323(15) Uani 1 1 d DU . .
H30P H 0.1000 0.2600 0.1033 0.039 Uiso 1 1 calc R . .
H30Q H 0.0477 0.3174 0.1319 0.039 Uiso 1 1 calc R . .
C307 C 0.1476(4) 0.3527(3) 0.0836(3) 0.0319(15) Uani 1 1 d DU . .
H30R H 0.1862 0.3549 0.1178 0.048 Uiso 1 1 calc R . .
H30S H 0.1252 0.3963 0.0770 0.048 Uiso 1 1 calc R . .
H30T H 0.1776 0.3387 0.0484 0.048 Uiso 1 1 calc R . .
N4 N 0.4195(3) 0.2725(2) 0.0184(2) 0.0207(11) Uani 1 1 d D . .
C400 C 0.4052(4) 0.2690(4) 0.0837(3) 0.0381(16) Uani 1 1 d DU . .
H40A H 0.3926 0.2224 0.0942 0.046 Uiso 1 1 calc R . .
H40B H 0.3556 0.2944 0.0934 0.046 Uiso 1 1 calc R . .
C401 C 0.4803(4) 0.2957(4) 0.1219(3) 0.0395(16) Uani 1 1 d DU . .
H40C H 0.4668 0.2917 0.1639 0.059 Uiso 1 1 calc R . .
H40D H 0.4923 0.3422 0.1127 0.059 Uiso 1 1 calc R . .
H40E H 0.5296 0.2702 0.1133 0.059 Uiso 1 1 calc R . .
C402 C 0.4457(4) 0.3407(3) -0.0009(3) 0.0371(16) Uani 1 1 d DU . .
H40F H 0.4514 0.3404 -0.0444 0.045 Uiso 1 1 calc R . .
H40G H 0.5014 0.3527 0.0169 0.045 Uiso 1 1 calc R . .
C403 C 0.3834(4) 0.3939(3) 0.0168(3) 0.0374(16) Uani 1 1 d DU . .
H40H H 0.4040 0.4371 0.0028 0.056 Uiso 1 1 calc R . .
H40I H 0.3787 0.3955 0.0600 0.056 Uiso 1 1 calc R . .
H40J H 0.3283 0.3829 -0.0012 0.056 Uiso 1 1 calc R . .
C404 C 0.4886(4) 0.2273(3) -0.0004(3) 0.0389(16) Uani 1 1 d DU . .
H40K H 0.4959 0.2308 -0.0437 0.047 Uiso 1 1 calc R . .
H40L H 0.5419 0.2430 0.0191 0.047 Uiso 1 1 calc R . .
C405 C 0.4720(4) 0.1551(3) 0.0146(3) 0.0383(16) Uani 1 1 d DU . .
H40M H 0.5186 0.1292 0.0008 0.057 Uiso 1 1 calc R . .
H40N H 0.4199 0.1388 -0.0050 0.057 Uiso 1 1 calc R . .
H40O H 0.4670 0.1508 0.0576 0.057 Uiso 1 1 calc R . .
C406 C 0.3379(4) 0.2500(3) -0.0123(3) 0.0368(16) Uani 1 1 d DU . .
H40P H 0.2946 0.2819 -0.0026 0.044 Uiso 1 1 calc R . .
H40Q H 0.3193 0.2067 0.0037 0.044 Uiso 1 1 calc R . .
C407 C 0.3431(5) 0.2436(4) -0.0800(3) 0.0430(17) Uani 1 1 d DU . .
H40R H 0.2882 0.2288 -0.0964 0.064 Uiso 1 1 calc R . .
H40S H 0.3847 0.2113 -0.0902 0.064 Uiso 1 1 calc R . .
H40T H 0.3597 0.2865 -0.0965 0.064 Uiso 1 1 calc R . .
N5 N 0.5226(3) 0.2863(2) 0.5409(2) 0.0199(11) Uani 1 1 d D . .
C500 C 0.4551(4) 0.2344(3) 0.5535(3) 0.0253(14) Uani 1 1 d DU . .
H50A H 0.4823 0.1932 0.5644 0.030 Uiso 1 1 calc R . .
H50B H 0.4221 0.2253 0.5167 0.030 Uiso 1 1 calc R . .
C501 C 0.3950(4) 0.2521(3) 0.6024(3) 0.0314(15) Uani 1 1 d DU . .
H50C H 0.3535 0.2157 0.6073 0.047 Uiso 1 1 calc R . .
H50D H 0.3664 0.2922 0.5918 0.047 Uiso 1 1 calc R . .
H50E H 0.4265 0.2598 0.6397 0.047 Uiso 1 1 calc R . .
C502 C 0.5658(4) 0.2683(3) 0.4837(3) 0.0288(14) Uani 1 1 d DU . .
H50F H 0.6024 0.3063 0.4720 0.035 Uiso 1 1 calc R . .
H50G H 0.5226 0.2609 0.4522 0.035 Uiso 1 1 calc R . .
C503 C 0.6185(5) 0.2074(3) 0.4871(3) 0.0387(16) Uani 1 1 d DU . .
H50H H 0.6439 0.1994 0.4486 0.058 Uiso 1 1 calc R . .
H50I H 0.5827 0.1690 0.4976 0.058 Uiso 1 1 calc R . .
H50J H 0.6627 0.2146 0.5174 0.058 Uiso 1 1 calc R . .
C504 C 0.4853(4) 0.3530(3) 0.5324(3) 0.0258(14) Uani 1 1 d DU . .
H50K H 0.5308 0.3850 0.5215 0.031 Uiso 1 1 calc R . .
H50L H 0.4630 0.3679 0.5708 0.031 Uiso 1 1 calc R . .
C505 C 0.4160(4) 0.3554(3) 0.4860(3) 0.0265(14) Uani 1 1 d DU . .
H50M H 0.3963 0.4004 0.4837 0.040 Uiso 1 1 calc R . .
H50N H 0.3694 0.3252 0.4968 0.040 Uiso 1 1 calc R . .
H50O H 0.4375 0.3421 0.4474 0.040 Uiso 1 1 calc R . .
C506 C 0.5836(4) 0.2907(3) 0.5927(3) 0.0254(14) Uani 1 1 d DU . .
H50P H 0.5520 0.3010 0.6289 0.030 Uiso 1 1 calc R . .
H50Q H 0.6071 0.2467 0.5981 0.030 Uiso 1 1 calc R . .
C507 C 0.6551(4) 0.3406(3) 0.5880(3) 0.0339(15) Uani 1 1 d DU . .
H50R H 0.6904 0.3395 0.6239 0.051 Uiso 1 1 calc R . .
H50S H 0.6331 0.3847 0.5838 0.051 Uiso 1 1 calc R . .
H50T H 0.6885 0.3301 0.5534 0.051 Uiso 1 1 calc R . .
N6 N 0.0467(3) 0.7210(2) 0.4534(2) 0.0208(11) Uani 1 1 d D . .
C600 C 0.0004(4) 0.6982(4) 0.5075(3) 0.0369(16) Uani 1 1 d DU . .
H60A H -0.0527 0.7216 0.5095 0.044 Uiso 1 1 calc R . .
H60B H -0.0142 0.6505 0.5027 0.044 Uiso 1 1 calc R . .
C601 C 0.0468(4) 0.7088(4) 0.5651(3) 0.0484(18) Uani 1 1 d DU . .
H60C H 0.0115 0.6931 0.5975 0.073 Uiso 1 1 calc R . .
H60D H 0.0608 0.7560 0.5709 0.073 Uiso 1 1 calc R . .
H60E H 0.0984 0.6843 0.5645 0.073 Uiso 1 1 calc R . .
C602 C 0.0686(4) 0.7937(3) 0.4571(3) 0.0400(17) Uani 1 1 d DU . .
H60F H 0.0970 0.8067 0.4201 0.048 Uiso 1 1 calc R . .
H60G H 0.1093 0.8017 0.4901 0.048 Uiso 1 1 calc R . .
C603 C -0.0044(5) 0.8382(3) 0.4661(3) 0.0455(18) Uani 1 1 d DU . .
H60H H 0.0164 0.8843 0.4679 0.068 Uiso 1 1 calc R . .
H60I H -0.0322 0.8270 0.5033 0.068 Uiso 1 1 calc R . .
H60J H -0.0445 0.8320 0.4330 0.068 Uiso 1 1 calc R . .
C604 C 0.1268(4) 0.6862(3) 0.4467(3) 0.0320(15) Uani 1 1 d DU . .
H60K H 0.1618 0.6948 0.4828 0.038 Uiso 1 1 calc R . .
H60L H 0.1575 0.7055 0.4129 0.038 Uiso 1 1 calc R . .
C605 C 0.1169(4) 0.6118(3) 0.4368(3) 0.0355(16) Uani 1 1 d DU . .
H60M H 0.1723 0.5933 0.4329 0.053 Uiso 1 1 calc R . .
H60N H 0.0838 0.6025 0.4005 0.053 Uiso 1 1 calc R . .
H60O H 0.0882 0.5918 0.4705 0.053 Uiso 1 1 calc R . .
C606 C -0.0112(4) 0.7065(4) 0.4011(3) 0.0324(15) Uani 1 1 d DU . .
H60P H -0.0263 0.6586 0.4004 0.039 Uiso 1 1 calc R . .
H60Q H -0.0634 0.7301 0.4073 0.039 Uiso 1 1 calc R . .
C607 C 0.0226(4) 0.7250(3) 0.3415(3) 0.0335(15) Uani 1 1 d DU . .
H60R H -0.0195 0.7133 0.3107 0.050 Uiso 1 1 calc R . .
H60S H 0.0736 0.7010 0.3341 0.050 Uiso 1 1 calc R . .
H60T H 0.0358 0.7726 0.3409 0.050 Uiso 1 1 calc R . .
N7 N 0.7540(6) 0.9693(5) 0.3933(4) 0.031(3) Uiso 0.515(5) 1 d PD D 1
C700 C 0.7776(9) 0.9284(11) 0.3398(8) 0.058(3) Uiso 0.515(5) 1 d PDU D 1
H70A H 0.8097 0.9569 0.3123 0.070 Uiso 0.515(5) 1 calc PR D 1
H70B H 0.8146 0.8933 0.3530 0.070 Uiso 0.515(5) 1 calc PR D 1
C701 C 0.7028(9) 0.8969(8) 0.3070(7) 0.059(3) Uiso 0.515(5) 1 d PDU D 1
H70C H 0.7220 0.8710 0.2733 0.089 Uiso 0.515(5) 1 calc PR D 1
H70D H 0.6666 0.9313 0.2928 0.089 Uiso 0.515(5) 1 calc PR D 1
H70E H 0.6713 0.8678 0.3338 0.089 Uiso 0.515(5) 1 calc PR D 1
C702 C 0.7881(9) 1.0389(6) 0.3790(6) 0.050(2) Uiso 0.515(5) 1 d PDU D 1
H70F H 0.7778 1.0685 0.4131 0.060 Uiso 0.515(5) 1 calc PR D 1
H70G H 0.8495 1.0377 0.3742 0.060 Uiso 0.515(5) 1 calc PR D 1
C703 C 0.7499(10) 1.0682(8) 0.3233(6) 0.052(3) Uiso 0.515(5) 1 d PDU D 1
H70H H 0.7133 1.1038 0.3346 0.079 Uiso 0.515(5) 1 calc PR D 1
H70I H 0.7172 1.0338 0.3014 0.079 Uiso 0.515(5) 1 calc PR D 1
H70J H 0.7948 1.0860 0.2982 0.079 Uiso 0.515(5) 1 calc PR D 1
C704 C 0.8027(9) 0.9502(7) 0.4467(6) 0.055(3) Uiso 0.515(5) 1 d PDU D 1
H70K H 0.7959 0.9830 0.4789 0.066 Uiso 0.515(5) 1 calc PR D 1
H70L H 0.8630 0.9494 0.4372 0.066 Uiso 0.515(5) 1 calc PR D 1
C705 C 0.7713(13) 0.8812(7) 0.4671(8) 0.055(3) Uiso 0.515(5) 1 d PDU D 1
H70M H 0.8037 0.8686 0.5021 0.082 Uiso 0.515(5) 1 calc PR D 1
H70N H 0.7785 0.8488 0.4352 0.082 Uiso 0.515(5) 1 calc PR D 1
H70O H 0.7119 0.8823 0.4770 0.082 Uiso 0.515(5) 1 calc PR D 1
C706 C 0.6650(6) 0.9742(8) 0.4070(6) 0.054(3) Uiso 0.515(5) 1 d PDU D 1
H70P H 0.6410 0.9289 0.4125 0.065 Uiso 0.515(5) 1 calc PR D 1
H70Q H 0.6365 0.9925 0.3720 0.065 Uiso 0.515(5) 1 calc PR D 1
C707 C 0.6435(8) 1.0154(8) 0.4609(7) 0.066(4) Uiso 0.515(5) 1 d PDU D 1
H70R H 0.5827 1.0133 0.4662 0.099 Uiso 0.515(5) 1 calc PR D 1
H70S H 0.6627 1.0613 0.4550 0.099 Uiso 0.515(5) 1 calc PR D 1
H70T H 0.6712 0.9982 0.4961 0.099 Uiso 0.515(5) 1 calc PR D 1
N7' N 0.7726(6) 0.9819(5) 0.3802(5) 0.034(3) Uiso 0.485(5) 1 d PD D 2
C710 C 0.7622(10) 0.9236(10) 0.3379(9) 0.059(3) Uiso 0.485(5) 1 d PDU D 2
H71A H 0.7441 0.8828 0.3586 0.070 Uiso 0.485(5) 1 calc PR D 2
H71B H 0.7220 0.9320 0.3053 0.070 Uiso 0.485(5) 1 calc PR D 2
C711 C 0.8504(9) 0.9203(9) 0.3160(8) 0.062(4) Uiso 0.485(5) 1 d PDU D 2
H71C H 0.8537 0.8834 0.2878 0.093 Uiso 0.485(5) 1 calc PR D 2
H71D H 0.8886 0.9136 0.3496 0.093 Uiso 0.485(5) 1 calc PR D 2
H71E H 0.8664 0.9616 0.2964 0.093 Uiso 0.485(5) 1 calc PR D 2
C712 C 0.7220(9) 1.0369(7) 0.3555(6) 0.045(3) Uiso 0.485(5) 1 d PDU D 2
H71F H 0.7192 1.0724 0.3858 0.053 Uiso 0.485(5) 1 calc PR D 2
H71G H 0.6641 1.0197 0.3469 0.053 Uiso 0.485(5) 1 calc PR D 2
C713 C 0.7598(8) 1.0661(7) 0.2981(5) 0.038(3) Uiso 0.485(5) 1 d PDU D 2
H71H H 0.7813 1.1114 0.3061 0.056 Uiso 0.485(5) 1 calc PR D 2
H71I H 0.7163 1.0663 0.2671 0.056 Uiso 0.485(5) 1 calc PR D 2
H71J H 0.8056 1.0391 0.2850 0.056 Uiso 0.485(5) 1 calc PR D 2
C714 C 0.8608(8) 1.0066(7) 0.3965(7) 0.047(3) Uiso 0.485(5) 1 d PDU D 2
H71K H 0.8916 1.0162 0.3596 0.057 Uiso 0.485(5) 1 calc PR D 2
H71L H 0.8897 0.9712 0.4172 0.057 Uiso 0.485(5) 1 calc PR D 2
C715 C 0.8647(10) 1.0689(7) 0.4360(7) 0.047(4) Uiso 0.485(5) 1 d PDU D 2
H71M H 0.9233 1.0825 0.4441 0.070 Uiso 0.485(5) 1 calc PR D 2
H71N H 0.8365 1.0594 0.4734 0.070 Uiso 0.485(5) 1 calc PR D 2
H71O H 0.8367 1.1045 0.4157 0.070 Uiso 0.485(5) 1 calc PR D 2
C716 C 0.7286(10) 0.9576(8) 0.4337(6) 0.054(3) Uiso 0.485(5) 1 d PDU D 2
H71P H 0.6720 0.9402 0.4215 0.065 Uiso 0.485(5) 1 calc PR D 2
H71Q H 0.7213 0.9956 0.4608 0.065 Uiso 0.485(5) 1 calc PR D 2
C717 C 0.7718(13) 0.9044(8) 0.4678(9) 0.054(3) Uiso 0.485(5) 1 d PDU D 2
H71R H 0.8325 0.9137 0.4682 0.081 Uiso 0.485(5) 1 calc PR D 2
H71S H 0.7592 0.8614 0.4486 0.081 Uiso 0.485(5) 1 calc PR D 2
H71T H 0.7516 0.9036 0.5085 0.081 Uiso 0.485(5) 1 calc PR D 2
N8 N 0.2604(3) 0.9522(3) 0.9170(3) 0.0321(14) Uani 1 1 d D . .
C800 C 0.3092(5) 0.9164(4) 0.9640(3) 0.0498(19) Uani 1 1 d DU . .
H80A H 0.2946 0.9339 1.0035 0.060 Uiso 1 1 calc R . .
H80B H 0.3698 0.9260 0.9584 0.060 Uiso 1 1 calc R . .
C801 C 0.2926(5) 0.8418(4) 0.9628(3) 0.0483(18) Uani 1 1 d DU . .
H80C H 0.3264 0.8219 0.9939 0.073 Uiso 1 1 calc R . .
H80D H 0.3077 0.8239 0.9241 0.073 Uiso 1 1 calc R . .
H80E H 0.2331 0.8318 0.9698 0.073 Uiso 1 1 calc R . .
C802 C 0.1674(4) 0.9453(4) 0.9277(3) 0.0323(15) Uani 1 1 d DU . .
H80F H 0.1501 0.8979 0.9256 0.039 Uiso 1 1 calc R . .
H80G H 0.1376 0.9676 0.8953 0.039 Uiso 1 1 calc R . .
C803 C 0.1392(4) 0.9737(3) 0.9867(3) 0.0302(15) Uani 1 1 d DU . .
H80H H 0.0782 0.9674 0.9897 0.045 Uiso 1 1 calc R . .
H80I H 0.1548 1.0209 0.9891 0.045 Uiso 1 1 calc R . .
H80J H 0.1664 0.9509 1.0193 0.045 Uiso 1 1 calc R . .
C804 C 0.2907(5) 1.0239(4) 0.9186(5) 0.070(3) Uani 1 1 d DU . .
H80K H 0.3517 1.0263 0.9112 0.084 Uiso 1 1 calc R . .
H80L H 0.2819 1.0422 0.9588 0.084 Uiso 1 1 calc R . .
C805 C 0.2469(5) 1.0672(4) 0.8733(5) 0.074(3) Uani 1 1 d DU . .
H80M H 0.2693 1.1128 0.8772 0.111 Uiso 1 1 calc R . .
H80N H 0.1865 1.0659 0.8805 0.111 Uiso 1 1 calc R . .
H80O H 0.2569 1.0506 0.8331 0.111 Uiso 1 1 calc R . .
C806 C 0.2741(4) 0.9225(4) 0.8562(3) 0.0400(17) Uani 1 1 d DU . .
H80P H 0.2418 0.9471 0.8266 0.048 Uiso 1 1 calc R . .
H80Q H 0.2515 0.8763 0.8555 0.048 Uiso 1 1 calc R . .
C807 C 0.3654(4) 0.9231(4) 0.8375(3) 0.0493(18) Uani 1 1 d DU . .
H80R H 0.3690 0.9033 0.7979 0.074 Uiso 1 1 calc RD . .
H80S H 0.3979 0.8977 0.8658 0.074 Uiso 1 1 calc R . .
H80T H 0.3881 0.9688 0.8370 0.074 Uiso 1 1 calc R . .

loop_
_atom_site_aniso_label
_atom_site_aniso_U_11
_atom_site_aniso_U_22
_atom_site_aniso_U_33
_atom_site_aniso_U_23
_atom_site_aniso_U_13
_atom_site_aniso_U_12
Ni1 0.0100(4) 0.0178(4) 0.0182(4) 0.0034(3) -0.0011(3) 0.0033(3)
Ni2 0.0088(3) 0.0172(4) 0.0166(4) 0.0024(3) -0.0019(3) 0.0049(3)
Ni3 0.0099(3) 0.0161(4) 0.0177(4) 0.0020(3) -0.0019(3) 0.0057(3)
Ni4 0.0107(4) 0.0171(4) 0.0186(4) 0.0028(3) -0.0002(3) 0.0063(3)
Ni5 0.0190(4) 0.0150(4) 0.0211(4) 0.0025(3) 0.0006(3) 0.0064(3)
Ni6 0.0150(4) 0.0157(4) 0.0191(4) 0.0002(3) -0.0026(3) 0.0062(3)
Ni7 0.0136(4) 0.0195(4) 0.0168(4) 0.0014(3) -0.0008(3) 0.0047(3)
Ni8 0.0107(3) 0.0157(4) 0.0162(4) 0.0030(3) -0.0017(3) 0.0049(3)
Ni9 0.0136(4) 0.0153(4) 0.0246(4) 0.0032(3) -0.0023(3) 0.0042(3)
Ni10 0.0143(4) 0.0169(4) 0.0206(4) 0.0001(3) -0.0052(3) 0.0055(3)
Ni11 0.0156(4) 0.0218(4) 0.0163(4) 0.0015(3) -0.0029(3) 0.0035(3)
Ni12 0.0111(4) 0.0155(4) 0.0163(4) 0.0033(3) -0.0018(3) 0.0061(3)
Ni13 0.0099(4) 0.0320(5) 0.0196(4) 0.0075(3) -0.0005(3) 0.0100(3)
Ni14 0.0102(4) 0.0175(4) 0.0217(4) 0.0027(3) 0.0015(3) 0.0057(3)
Ni15 0.0098(4) 0.0210(4) 0.0196(4) 0.0023(3) -0.0017(3) 0.0037(3)
Ni16 0.0092(3) 0.0209(4) 0.0226(4) 0.0049(3) -0.0024(3) 0.0061(3)
C51 0.0104(9) 0.0158(10) 0.0180(9) 0.0025(8) -0.0022(9) 0.0047(11)
C52 0.0099(9) 0.0167(9) 0.0174(10) 0.0028(9) -0.0034(10) 0.0045(11)
C53 0.0097(9) 0.0162(9) 0.0172(10) 0.0017(9) -0.0007(9) 0.0060(10)
C54 0.0096(9) 0.0156(10) 0.0175(9) 0.0021(7) -0.0014(10) 0.0061(12)
C1 0.013(2) 0.023(3) 0.023(3) 0.0030(18) -0.0008(19) 0.0006(17)
C2 0.0103(12) 0.017(2) 0.019(2) -0.0010(16) -0.0007(12) 0.0042(13)
C3 0.0132(14) 0.018(2) 0.0181(15) 0.0028(17) -0.0030(13) 0.0037(17)
C4 0.0117(13) 0.0172(13) 0.0181(14) 0.0017(12) -0.0018(12) 0.0059(12)
C5 0.0152(16) 0.0171(16) 0.021(3) 0.0023(14) -0.0043(16) 0.0065(14)
C6 0.0113(13) 0.020(2) 0.021(2) 0.0030(17) -0.0013(14) 0.0055(14)
C7 0.013(2) 0.018(3) 0.022(2) 0.0043(16) -0.0002(17) 0.007(2)
C8 0.020(3) 0.018(3) 0.0180(15) 0.0005(16) -0.0005(16) 0.005(2)
C9 0.017(3) 0.0193(16) 0.0218(14) -0.0007(13) -0.004(2) 0.0063(17)
C10 0.030(3) 0.0172(12) 0.0223(19) 0.0005(12) 0.000(2) 0.0072(16)
C11 0.051(4) 0.017(2) 0.024(2) 0.0037(18) -0.003(3) 0.009(2)
C12 0.0137(19) 0.0218(16) 0.0197(14) 0.0067(12) -0.0004(13) 0.0088(16)
C13 0.022(3) 0.0172(15) 0.034(2) 0.0069(13) -0.005(2) -0.0003(14)
C14 0.019(3) 0.0179(12) 0.0276(18) 0.0001(12) -0.012(2) 0.0069(17)
C15 0.012(3) 0.0254(17) 0.0212(13) -0.0009(12) -0.0038(18) 0.0026(19)
C16 0.021(3) 0.024(3) 0.0171(16) 0.0008(17) -0.0033(16) 0.011(2)
C17 0.012(3) 0.0203(19) 0.0198(16) 0.0048(15) -0.0009(17) 0.0049(18)
C19 0.0109(13) 0.026(2) 0.018(3) -0.0034(19) 0.0001(14) 0.0079(15)
C20 0.018(2) 0.018(3) 0.027(2) 0.0029(17) 0.0064(19) 0.008(2)
C21 0.0136(16) 0.028(2) 0.026(3) 0.0015(19) 0.0024(13) -0.0010(13)
C22 0.0104(13) 0.022(3) 0.024(2) -0.0007(17) -0.0022(12) 0.0034(15)
C23 0.0094(17) 0.035(3) 0.038(3) 0.018(2) -0.0049(14) 0.0060(17)
O1 0.025(3) 0.037(3) 0.039(3) 0.018(2) 0.008(2) 0.004(2)
O2 0.0110(15) 0.033(3) 0.033(2) 0.008(2) -0.0025(17) 0.0035(18)
O3 0.021(2) 0.036(3) 0.024(2) -0.002(2) -0.0106(16) 0.010(2)
O4 0.0145(19) 0.023(2) 0.0206(19) 0.0033(17) -0.0036(15) 0.0084(16)
O5 0.023(2) 0.018(2) 0.045(3) 0.001(2) -0.006(2) 0.0111(17)
O6 0.0123(17) 0.033(2) 0.022(2) 0.0078(19) -0.0011(16) 0.0083(17)
O7 0.031(3) 0.044(3) 0.029(2) 0.010(2) 0.0081(19) -0.001(2)
O8 0.036(3) 0.037(3) 0.020(2) 0.0035(19) 0.0084(19) 0.007(2)
O9 0.038(3) 0.026(2) 0.0231(19) -0.0067(17) -0.003(2) 0.004(2)
O10 0.058(3) 0.0179(17) 0.028(2) -0.0012(17) -0.003(2) 0.003(2)
O11 0.081(3) 0.030(2) 0.043(3) 0.0147(18) -0.001(2) 0.005(2)
O12 0.031(2) 0.030(2) 0.0232(16) 0.0112(13) 0.0022(15) 0.0079(19)
O13 0.039(3) 0.0234(16) 0.050(3) 0.0137(15) 0.001(2) -0.0035(15)
O14 0.036(3) 0.0188(17) 0.039(3) -0.0033(18) -0.013(2) 0.0068(19)
O15 0.029(2) 0.029(2) 0.0242(18) -0.0061(17) -0.0034(19) 0.002(2)
O16 0.038(3) 0.037(3) 0.021(2) 0.0049(19) 0.0049(19) 0.011(2)
O17 0.033(3) 0.025(2) 0.023(2) 0.0087(16) -0.0011(19) 0.009(2)
O19 0.0118(17) 0.031(2) 0.033(2) 0.002(2) 0.0002(17) 0.0092(17)
O20 0.038(3) 0.034(3) 0.040(3) 0.010(2) 0.019(2) 0.007(2)
O21 0.0220(17) 0.043(3) 0.040(3) 0.006(2) 0.0100(15) -0.0057(16)
O22 0.0114(16) 0.042(3) 0.029(2) 0.006(2) -0.0028(16) 0.0055(18)
O23 0.029(2) 0.069(3) 0.044(2) 0.029(2) 0.000(2) 0.020(2)
Ni17 0.0194(4) 0.0180(4) 0.0249(4) 0.0056(3) -0.0022(3) 0.0039(3)
Ni18 0.0216(4) 0.0176(4) 0.0259(4) 0.0047(3) -0.0024(3) 0.0109(3)
Ni19 0.0373(5) 0.0304(5) 0.0235(4) 0.0041(3) -0.0064(4) 0.0192(4)
Ni20 0.0287(4) 0.0186(4) 0.0208(4) 0.0036(3) -0.0015(3) 0.0021(3)
Ni21 0.0185(4) 0.0211(4) 0.0254(4) 0.0035(3) -0.0055(3) -0.0002(3)
Ni22 0.0214(4) 0.0167(4) 0.0240(4) -0.0012(3) -0.0025(3) 0.0045(3)
Ni23 0.0178(4) 0.0206(4) 0.0280(4) -0.0003(3) 0.0013(3) 0.0097(3)
Ni24 0.0128(4) 0.0173(4) 0.0264(4) -0.0002(3) -0.0053(3) 0.0067(3)
Ni25 0.0190(4) 0.0251(4) 0.0395(5) -0.0094(4) -0.0125(4) 0.0086(3)
Ni26 0.0223(4) 0.0170(4) 0.0214(4) -0.0003(3) -0.0008(3) 0.0053(3)
Ni27 0.0233(4) 0.0218(4) 0.0278(4) 0.0012(3) 0.0050(3) 0.0047(3)
Ni28 0.0132(4) 0.0189(4) 0.0247(4) 0.0030(3) -0.0018(3) 0.0030(3)
Ni29 0.0153(4) 0.0181(4) 0.0220(4) 0.0045(3) -0.0039(3) 0.0044(3)
Ni30 0.0154(4) 0.0174(4) 0.0221(4) 0.0030(3) -0.0007(3) 0.0052(3)
Ni31 0.0126(4) 0.0161(4) 0.0253(4) 0.0034(3) 0.0007(3) 0.0070(3)
Ni32 0.0137(4) 0.0167(4) 0.0252(4) 0.0033(3) -0.0015(3) 0.0078(3)
Ni33 0.0130(11) 0.028(2) 0.0415(19) -0.0054(15) -0.0002(10) 0.0068(11)
C61 0.0151(9) 0.0152(13) 0.0217(12) 0.0018(7) -0.0027(7) 0.0059(8)
C62 0.0145(10) 0.0160(12) 0.0210(15) 0.0025(7) -0.0026(8) 0.0046(7)
C63 0.0147(9) 0.0153(14) 0.0215(12) 0.0025(7) -0.0020(7) 0.0054(8)
C64 0.0175(9) 0.0167(13) 0.0211(14) 0.0014(7) -0.0049(8) 0.0061(8)
C24 0.025(2) 0.0190(17) 0.031(2) 0.0037(14) -0.0023(14) -0.0005(17)
C25 0.028(2) 0.022(2) 0.024(2) 0.0057(15) -0.0003(16) 0.0089(14)
C26 0.030(2) 0.036(3) 0.040(3) 0.014(2) 0.005(3) 0.026(3)
C27 0.0272(17) 0.0191(13) 0.0292(15) 0.0034(11) 0.0064(13) 0.0009(12)
C28 0.038(2) 0.025(2) 0.0282(16) 0.0020(14) 0.0093(18) -0.0007(17)
C29 0.056(3) 0.026(2) 0.019(2) 0.0048(16) -0.0044(15) 0.0089(18)
C31 0.023(2) 0.024(3) 0.034(3) -0.001(2) -0.010(2) -0.0001(19)
C32 0.029(2) 0.021(2) 0.030(2) -0.0027(18) -0.0037(19) 0.0004(18)
C33 0.0289(18) 0.0178(17) 0.027(2) 0.0000(17) 0.003(2) 0.0077(18)
C34 0.0209(16) 0.022(3) 0.042(4) 0.000(2) 0.0052(19) 0.0105(19)
C35 0.0161(15) 0.026(3) 0.040(3) -0.002(2) -0.0083(15) 0.0099(15)
C37 0.0260(19) 0.024(2) 0.028(2) -0.0025(18) -0.007(2) 0.0060(19)
C38 0.027(2) 0.0196(17) 0.025(2) 0.0011(17) 0.0033(19) 0.0059(18)
C40 0.022(2) 0.023(2) 0.0316(19) 0.0022(16) 0.0072(19) 0.0057(16)
C41 0.019(2) 0.0179(18) 0.028(2) 0.0056(14) 0.0014(17) 0.0080(15)
C43 0.017(2) 0.022(3) 0.026(2) 0.003(2) -0.003(2) 0.007(2)
C44 0.019(2) 0.022(2) 0.0239(17) 0.0057(14) -0.0016(15) 0.0028(17)
C45 0.0156(18) 0.018(2) 0.040(2) 0.0016(19) 0.004(2) 0.0042(19)
O24 0.041(3) 0.033(3) 0.043(3) 0.012(2) -0.011(2) -0.0138(18)
O25 0.035(3) 0.020(2) 0.037(3) 0.0095(16) -0.0042(19) 0.0034(18)
O26 0.039(2) 0.069(3) 0.056(3) 0.025(3) 0.000(2) 0.032(2)
O27 0.035(3) 0.029(3) 0.039(3) 0.0042(18) 0.0126(18) -0.0061(17)
O28 0.067(4) 0.034(3) 0.048(3) 0.015(2) 0.031(2) 0.008(3)
O29 0.083(4) 0.039(3) 0.035(3) 0.019(2) -0.013(2) -0.001(3)
O31 0.032(3) 0.043(3) 0.053(3) -0.004(3) -0.022(2) 0.006(2)
O32 0.038(3) 0.037(3) 0.046(3) -0.017(2) -0.011(2) 0.001(2)
O33 0.040(3) 0.028(3) 0.037(3) -0.0090(18) 0.000(2) 0.016(2)
O34 0.023(2) 0.047(3) 0.073(4) 0.002(3) 0.013(2) 0.019(2)
O35 0.0178(18) 0.057(3) 0.063(3) -0.019(3) -0.011(2) 0.016(2)
O37 0.036(3) 0.032(3) 0.043(3) -0.0127(19) -0.016(2) 0.010(2)
O38 0.041(3) 0.030(3) 0.037(3) -0.0082(19) 0.013(2) 0.004(2)
O40 0.035(3) 0.043(3) 0.057(3) 0.022(2) 0.024(2) 0.017(2)
O41 0.021(2) 0.025(2) 0.033(3) 0.0118(16) 0.0013(18) 0.0069(17)
O43 0.025(2) 0.032(3) 0.046(3) 0.000(2) -0.017(2) 0.009(2)
O44 0.026(2) 0.031(3) 0.028(2) 0.0127(17) -0.0016(18) 0.0035(19)
O45 0.024(2) 0.034(3) 0.056(3) 0.014(2) 0.012(2) 0.004(2)
N1 0.012(3) 0.019(3) 0.022(3) 0.008(2) -0.002(2) 0.007(2)
C100 0.022(3) 0.029(3) 0.026(3) 0.004(3) -0.005(3) 0.008(3)
C101 0.018(3) 0.028(3) 0.041(4) 0.000(3) -0.007(3) 0.006(3)
C102 0.020(3) 0.018(3) 0.033(3) 0.003(3) -0.003(3) 0.005(2)
C103 0.025(3) 0.025(3) 0.038(3) -0.004(3) 0.002(3) 0.000(3)
C104 0.023(3) 0.023(3) 0.025(3) 0.008(2) -0.002(3) 0.005(3)
C105 0.027(3) 0.031(3) 0.032(3) 0.003(3) 0.003(3) 0.010(3)
C106 0.027(3) 0.019(3) 0.028(3) 0.006(3) 0.002(3) 0.005(3)
C107 0.025(3) 0.018(3) 0.027(3) 0.001(2) 0.005(3) 0.000(2)
N2 0.016(3) 0.015(3) 0.029(3) 0.005(2) -0.005(2) 0.006(2)
C200 0.030(3) 0.029(3) 0.043(4) 0.002(3) -0.006(3) 0.016(3)
C201 0.037(4) 0.037(4) 0.049(4) -0.008(3) 0.001(3) 0.020(3)
C202 0.030(3) 0.033(3) 0.036(3) 0.002(3) -0.015(3) 0.014(3)
C203 0.030(3) 0.034(3) 0.041(4) 0.002(3) -0.020(3) 0.006(3)
C204 0.028(3) 0.030(3) 0.030(3) 0.003(3) -0.004(3) 0.004(3)
C205 0.024(3) 0.040(4) 0.030(3) -0.002(3) 0.003(3) 0.008(3)
C206 0.040(4) 0.023(3) 0.038(4) 0.003(3) 0.006(3) 0.006(3)
C207 0.036(4) 0.028(3) 0.035(4) -0.003(3) 0.004(3) -0.004(3)
N3 0.012(3) 0.016(3) 0.025(3) 0.001(2) 0.002(2) 0.006(2)
C300 0.020(3) 0.024(3) 0.037(3) 0.002(3) 0.002(3) 0.007(3)
C301 0.021(3) 0.027(3) 0.038(3) 0.010(3) 0.003(3) 0.010(3)
C302 0.031(3) 0.029(3) 0.031(3) 0.004(3) -0.004(3) 0.009(3)
C303 0.027(3) 0.033(3) 0.030(3) 0.009(3) -0.003(3) 0.013(3)
C304 0.026(3) 0.029(3) 0.037(3) -0.003(3) 0.008(3) 0.004(3)
C305 0.032(4) 0.028(3) 0.045(4) -0.008(3) 0.012(3) 0.009(3)
C306 0.026(3) 0.032(4) 0.039(4) -0.002(3) -0.003(3) 0.012(3)
C307 0.023(3) 0.030(4) 0.042(4) -0.005(3) -0.002(3) 0.001(3)
N4 0.013(3) 0.024(3) 0.024(3) 0.000(2) -0.001(2) 0.004(2)
C400 0.033(4) 0.040(4) 0.042(4) 0.004(3) 0.002(3) 0.009(3)
C401 0.035(4) 0.047(4) 0.037(4) 0.004(3) -0.005(3) 0.002(3)
C402 0.028(4) 0.031(4) 0.052(4) 0.007(3) -0.004(3) 0.003(3)
C403 0.034(4) 0.019(3) 0.061(4) 0.004(3) -0.010(3) 0.010(3)
C404 0.023(3) 0.039(4) 0.055(4) -0.005(3) 0.000(3) 0.010(3)
C405 0.025(3) 0.026(3) 0.065(4) 0.001(3) -0.002(3) 0.012(3)
C406 0.029(4) 0.030(4) 0.052(4) -0.001(3) -0.005(3) 0.011(3)
C407 0.045(4) 0.033(4) 0.051(4) -0.006(3) -0.015(3) 0.011(3)
N5 0.020(3) 0.021(3) 0.019(3) 0.006(2) 0.000(2) 0.008(2)
C500 0.023(3) 0.022(3) 0.032(3) 0.007(3) 0.004(3) 0.006(3)
C501 0.024(3) 0.033(3) 0.039(4) 0.015(3) 0.012(3) 0.010(3)
C502 0.029(3) 0.033(4) 0.026(3) -0.001(3) 0.009(3) 0.010(3)
C503 0.043(4) 0.043(4) 0.032(3) 0.002(3) 0.011(3) 0.020(3)
C504 0.025(3) 0.025(3) 0.028(3) 0.001(3) -0.001(3) 0.012(3)
C505 0.025(3) 0.025(3) 0.030(3) 0.009(3) -0.001(3) 0.010(3)
C506 0.021(3) 0.030(3) 0.026(3) 0.005(3) -0.002(3) 0.010(3)
C507 0.024(3) 0.040(4) 0.037(3) 0.001(3) -0.009(3) 0.006(3)
N6 0.011(3) 0.023(3) 0.029(3) 0.001(2) -0.001(2) 0.006(2)
C600 0.021(3) 0.059(4) 0.032(3) 0.004(3) 0.003(3) 0.011(3)
C601 0.033(4) 0.076(5) 0.037(4) 0.006(4) 0.002(3) 0.016(3)
C602 0.041(4) 0.032(4) 0.047(4) -0.005(3) 0.000(3) 0.008(3)
C603 0.052(4) 0.032(4) 0.054(4) 0.000(3) 0.012(3) 0.017(3)
C604 0.018(3) 0.040(4) 0.040(4) 0.002(3) 0.000(3) 0.017(3)
C605 0.030(3) 0.037(4) 0.041(4) 0.007(3) -0.001(3) 0.012(3)
C606 0.022(3) 0.044(4) 0.032(3) 0.002(3) -0.009(3) 0.009(3)
C607 0.029(3) 0.042(4) 0.030(3) 0.002(3) -0.007(3) 0.006(3)
N8 0.016(3) 0.027(3) 0.053(4) -0.006(3) 0.007(3) 0.001(2)
C800 0.031(4) 0.066(4) 0.054(4) -0.010(4) -0.009(3) 0.017(4)
C801 0.037(4) 0.059(4) 0.051(4) 0.007(4) -0.006(3) 0.018(4)
C802 0.024(3) 0.040(4) 0.033(3) -0.003(3) -0.001(3) 0.001(3)
C803 0.020(3) 0.038(4) 0.033(3) -0.005(3) -0.005(3) 0.007(3)
C804 0.045(5) 0.030(4) 0.135(7) -0.022(4) 0.030(5) -0.001(3)
C805 0.045(5) 0.028(4) 0.150(8) -0.003(4) 0.029(5) 0.003(3)
C806 0.036(4) 0.032(4) 0.052(4) -0.003(3) 0.012(3) 0.008(3)
C807 0.041(4) 0.042(4) 0.066(4) -0.006(4) 0.022(4) 0.005(3)

loop_
_atom_type_symbol
_atom_type_description
_atom_type_scat_dispersion_real
_atom_type_scat_dispersion_imag
_atom_type_scat_source
C C 0.0033 0.0016 'International Tables Vol C Tables 4.2.6.8 and 6.1.1.4'
H H 0.0000 0.0000 'International Tables Vol C Tables 4.2.6.8 and 6.1.1.4'
N N 0.0061 0.0033 'International Tables Vol C Tables 4.2.6.8 and 6.1.1.4'
O O 0.0106 0.0060 'International Tables Vol C Tables 4.2.6.8 and 6.1.1.4'
Ni Ni 0.3393 1.1124 'International Tables Vol C Tables 4.2.6.8 and 6.1.1.4'

loop_
_geom_angle_atom_site_label_1
_geom_angle_atom_site_label_2
_geom_angle_atom_site_label_3
_geom_angle
C1 Ni1 C2 109.7(3)
C1 Ni1 C54 138.6(2)
C2 Ni1 C54 110.7(2)
C1 Ni1 Ni2 159.85(19)
C2 Ni1 Ni2 51.29(17)
C54 Ni1 Ni2 59.41(16)
C1 Ni1 Ni12 102.19(19)
C2 Ni1 Ni12 138.78(18)
C54 Ni1 Ni12 49.48(16)
Ni2 Ni1 Ni12 97.72(4)
C1 Ni1 Ni5 90.13(19)
C2 Ni1 Ni5 143.51(17)
C54 Ni1 Ni5 50.68(16)
Ni2 Ni1 Ni5 103.02(4)
Ni12 Ni1 Ni5 58.66(3)
C1 Ni1 Ni4 99.6(2)
C2 Ni1 Ni4 92.94(17)
C54 Ni1 Ni4 87.64(16)
Ni2 Ni1 Ni4 88.98(3)
Ni12 Ni1 Ni4 55.73(2)
Ni5 Ni1 Ni4 114.28(3)
C2 Ni2 C3 100.2(2)
C2 Ni2 C4 103.8(2)
C3 Ni2 C4 90.8(2)
C2 Ni2 C53 141.2(2)
C3 Ni2 C53 105.2(2)
C4 Ni2 C53 104.8(2)
C2 Ni2 C54 103.2(2)
C3 Ni2 C54 131.0(2)
C4 Ni2 C54 123.6(2)
C53 Ni2 C54 38.3(2)
C2 Ni2 Ni1 51.28(17)
C3 Ni2 Ni1 133.37(18)
C4 Ni2 Ni1 127.95(16)
C53 Ni2 Ni1 90.18(16)
C54 Ni2 Ni1 51.96(15)
C2 Ni2 Ni7 144.52(17)
C3 Ni2 Ni7 51.62(17)
C4 Ni2 Ni7 98.25(16)
C53 Ni2 Ni7 53.82(15)
C54 Ni2 Ni7 86.79(15)
Ni1 Ni2 Ni7 128.96(4)
C2 Ni2 Ni8 147.75(17)
C3 Ni2 Ni8 100.00(18)
C4 Ni2 Ni8 51.09(16)
C53 Ni2 Ni8 53.80(16)
C54 Ni2 Ni8 81.70(15)
Ni1 Ni2 Ni8 123.63(4)
Ni7 Ni2 Ni8 66.71(3)
C2 Ni2 Ni6 107.03(17)
C3 Ni2 Ni6 83.99(17)
C4 Ni2 Ni6 149.20(16)
C53 Ni2 Ni6 48.48(15)
C54 Ni2 Ni6 48.19(14)
Ni1 Ni2 Ni6 73.89(3)
Ni7 Ni2 Ni6 55.30(3)
Ni8 Ni2 Ni6 99.89(3)
C6 Ni3 C5 103.1(2)
C6 Ni3 C4 102.1(2)
C5 Ni3 C4 90.2(2)
C6 Ni3 C51 139.8(2)
C5 Ni3 C51 106.2(2)
C4 Ni3 C51 104.6(2)
C6 Ni3 C52 102.0(2)
C5 Ni3 C52 133.1(2)
C4 Ni3 C52 122.0(2)
C51 Ni3 C52 38.0(2)
C6 Ni3 Ni4 50.73(17)
C5 Ni3 Ni4 139.52(18)
C4 Ni3 Ni4 122.21(17)
C51 Ni3 Ni4 89.46(15)
C52 Ni3 Ni4 51.51(15)
C6 Ni3 Ni9 146.13(18)
C5 Ni3 Ni9 52.10(17)
C4 Ni3 Ni9 100.71(17)
C51 Ni3 Ni9 54.14(15)
C52 Ni3 Ni9 86.47(15)
Ni4 Ni3 Ni9 130.54(4)
C6 Ni3 Ni8 146.24(18)
C5 Ni3 Ni8 98.15(18)
C4 Ni3 Ni8 51.50(16)
C51 Ni3 Ni8 53.50(15)
C52 Ni3 Ni8 81.39(15)
Ni4 Ni3 Ni8 120.50(4)
Ni9 Ni3 Ni8 67.04(3)
C6 Ni3 Ni10 107.70(18)
C5 Ni3 Ni10 86.33(17)
C4 Ni3 Ni10 150.02(16)
C51 Ni3 Ni10 48.60(15)
C52 Ni3 Ni10 48.26(15)
Ni4 Ni3 Ni10 76.47(3)
Ni9 Ni3 Ni10 54.64(3)
Ni8 Ni3 Ni10 99.53(3)
C7 Ni4 C6 105.0(3)
C7 Ni4 C52 144.0(2)
C6 Ni4 C52 109.7(2)
C7 Ni4 Ni3 155.34(18)
C6 Ni4 Ni3 50.63(18)
C52 Ni4 Ni3 59.30(16)
C7 Ni4 Ni12 103.98(18)
C6 Ni4 Ni12 143.02(18)
C52 Ni4 Ni12 50.38(16)
Ni3 Ni4 Ni12 99.84(3)
C7 Ni4 Ni11 95.84(19)
C6 Ni4 Ni11 137.92(18)
C52 Ni4 Ni11 51.03(16)
Ni3 Ni4 Ni11 101.66(4)
Ni12 Ni4 Ni11 59.63(3)
C7 Ni4 Ni1 93.48(19)
C6 Ni4 Ni1 99.51(18)
C52 Ni4 Ni1 90.23(16)
Ni3 Ni4 Ni1 94.50(3)
Ni12 Ni4 Ni1 56.17(3)
Ni11 Ni4 Ni1 115.49(3)
C11 Ni5 C10 97.3(3)
C11 Ni5 C54 157.7(3)
C10 Ni5 C54 103.5(2)
C11 Ni5 Ni6 146.5(2)
C10 Ni5 Ni6 49.25(18)
C54 Ni5 Ni6 55.16(16)
C11 Ni5 C18 88.1(3)
C10 Ni5 C18 107.7(3)
C54 Ni5 C18 93.0(2)
Ni6 Ni5 C18 99.10(18)
C11 Ni5 Ni12 108.3(2)
C10 Ni5 Ni12 153.35(18)
C54 Ni5 Ni12 50.17(15)
Ni6 Ni5 Ni12 105.17(4)
C18 Ni5 Ni12 81.01(18)
C11 Ni5 Ni13 128.7(2)
C10 Ni5 Ni13 104.3(2)
C54 Ni5 Ni13 53.18(15)
Ni6 Ni5 Ni13 68.51(3)
C18 Ni5 Ni13 41.12(18)
Ni12 Ni5 Ni13 65.28(3)
C11 Ni5 Ni1 119.1(2)
C10 Ni5 Ni1 100.72(18)
C54 Ni5 Ni1 49.30(15)
Ni6 Ni5 Ni1 76.28(3)
C18 Ni5 Ni1 137.54(19)
Ni12 Ni5 Ni1 60.56(3)
Ni13 Ni5 Ni1 101.88(4)
C9 Ni6 C10 103.0(3)
C9 Ni6 C54 151.6(2)
C10 Ni6 C54 104.5(2)
C9 Ni6 C53 115.9(3)
C10 Ni6 C53 139.7(2)
C54 Ni6 C53 39.7(2)
C9 Ni6 Ni5 154.8(2)
C10 Ni6 Ni5 51.91(19)
C54 Ni6 Ni5 53.51(15)
C53 Ni6 Ni5 88.37(16)
C9 Ni6 Ni7 62.98(19)
C10 Ni6 Ni7 165.94(19)
C54 Ni6 Ni7 89.24(16)
C53 Ni6 Ni7 54.24(16)
Ni5 Ni6 Ni7 142.13(4)
C9 Ni6 Ni2 103.62(18)
C10 Ni6 Ni2 131.86(19)
C54 Ni6 Ni2 51.43(14)
C53 Ni6 Ni2 49.63(15)
Ni5 Ni6 Ni2 97.49(3)
Ni7 Ni6 Ni2 55.48(3)
C9 Ni6 Ni13 133.5(2)
C10 Ni6 Ni13 97.77(19)
C54 Ni6 Ni13 48.51(15)
C53 Ni6 Ni13 47.40(15)
Ni5 Ni6 Ni13 58.17(3)
Ni7 Ni6 Ni13 93.62(3)
Ni2 Ni6 Ni13 92.01(3)
C8 Ni7 C3 106.4(3)
C8 Ni7 C53 142.5(3)
C3 Ni7 C53 105.2(2)
C8 Ni7 C9 101.7(2)
C3 Ni7 C9 90.0(2)
C53 Ni7 C9 97.7(2)
C8 Ni7 Ni6 141.61(19)
C3 Ni7 Ni6 92.78(17)
C53 Ni7 Ni6 54.52(16)
C9 Ni7 Ni6 44.17(15)
C8 Ni7 Ni2 147.35(19)
C3 Ni7 Ni2 50.01(17)
C53 Ni7 Ni2 55.50(15)
C9 Ni7 Ni2 100.55(15)
Ni6 Ni7 Ni2 69.22(3)
C8 Ni7 Ni14 95.6(2)
C3 Ni7 Ni14 148.68(17)
C53 Ni7 Ni14 47.76(15)
C9 Ni7 Ni14 107.28(15)
Ni6 Ni7 Ni14 82.82(3)
Ni2 Ni7 Ni14 100.21(4)
C8 Ni7 Ni8 108.1(2)
C3 Ni7 Ni8 92.74(17)
C53 Ni7 Ni8 50.71(15)
C9 Ni7 Ni8 147.81(15)
Ni6 Ni7 Ni8 103.64(4)
Ni2 Ni7 Ni8 58.74(3)
Ni14 Ni7 Ni8 58.76(3)
C12 Ni8 C4 98.2(2)
C12 Ni8 C51 130.6(2)
C4 Ni8 C51 104.3(2)
C12 Ni8 C53 128.9(2)
C4 Ni8 C53 103.5(2)
C51 Ni8 C53 87.6(2)
C12 Ni8 Ni3 125.03(18)
C4 Ni8 Ni3 50.90(16)
C51 Ni8 Ni3 53.72(15)
C53 Ni8 Ni3 104.23(15)
C12 Ni8 Ni2 125.50(19)
C4 Ni8 Ni2 50.75(16)
C51 Ni8 Ni2 102.45(16)
C53 Ni8 Ni2 52.87(15)
Ni3 Ni8 Ni2 73.58(3)
C12 Ni8 Ni90 48.2(4)
C4 Ni8 Ni90 120.9(4)
C51 Ni8 Ni90 82.7(4)
C53 Ni8 Ni90 135.5(4)
Ni3 Ni8 Ni90 104.3(4)
Ni2 Ni8 Ni90 170.9(4)
C12 Ni8 Ni14 91.54(18)
C4 Ni8 Ni14 144.64(16)
C51 Ni8 Ni14 94.49(14)
C53 Ni8 Ni14 46.93(15)
Ni3 Ni8 Ni14 141.37(4)
Ni2 Ni8 Ni14 96.36(3)
Ni90 Ni8 Ni14 90.6(4)
C12 Ni8 Ni15 93.98(19)
C4 Ni8 Ni15 146.11(16)
C51 Ni8 Ni15 46.27(15)
C53 Ni8 Ni15 92.82(15)
Ni3 Ni8 Ni15 96.59(3)
Ni2 Ni8 Ni15 138.00(4)
Ni90 Ni8 Ni15 50.6(4)
Ni14 Ni8 Ni15 65.74(3)
C12 Ni8 Ni7 87.03(19)
C4 Ni8 Ni7 88.79(16)
C51 Ni8 Ni7 136.04(15)
C53 Ni8 Ni7 48.49(15)
Ni3 Ni8 Ni7 127.98(4)
Ni2 Ni8 Ni7 54.55(3)
Ni90 Ni8 Ni7 126.2(4)
Ni14 Ni8 Ni7 57.72(3)
Ni15 Ni8 Ni7 123.46(3)
C12 Ni8 Ni9 87.64(19)
C4 Ni8 Ni9 91.05(16)
C51 Ni8 Ni9 49.13(15)
C53 Ni8 Ni9 136.64(15)
Ni3 Ni8 Ni9 55.15(3)
Ni2 Ni8 Ni9 128.72(4)
Ni90 Ni8 Ni9 49.8(4)
Ni14 Ni8 Ni9 123.40(3)
Ni15 Ni8 Ni9 57.89(3)
Ni7 Ni8 Ni9 174.59(4)
C13 Ni9 C5 102.8(3)
C13 Ni9 C14 100.4(3)
C5 Ni9 C14 94.2(2)
C13 Ni9 C51 144.8(3)
C5 Ni9 C51 104.1(2)
C14 Ni9 C51 99.8(2)
C13 Ni9 Ni90 54.1(5)
C5 Ni9 Ni90 123.7(5)
C14 Ni9 Ni90 136.3(5)
C51 Ni9 Ni90 91.9(5)
C13 Ni9 Ni10 143.9(2)
C5 Ni9 Ni10 94.73(17)
C14 Ni9 Ni10 46.40(17)
C51 Ni9 Ni10 54.63(15)
Ni90 Ni9 Ni10 135.7(4)
C13 Ni9 Ni3 144.4(2)
C5 Ni9 Ni3 48.93(17)
C14 Ni9 Ni3 102.65(18)
C51 Ni9 Ni3 55.20(15)
Ni90 Ni9 Ni3 118.3(4)
Ni10 Ni9 Ni3 68.93(3)
C13 Ni9 Ni15 99.4(2)
C5 Ni9 Ni15 145.86(17)
C14 Ni9 Ni15 106.97(16)
C51 Ni9 Ni15 46.91(15)
Ni90 Ni9 Ni15 54.1(4)
Ni10 Ni9 Ni15 81.87(3)
Ni3 Ni9 Ni15 99.39(4)
C13 Ni9 Ni8 108.8(2)
C5 Ni9 Ni8 89.13(17)
C14 Ni9 Ni8 149.08(17)
C51 Ni9 Ni8 49.82(15)
Ni90 Ni9 Ni8 61.2(4)
Ni10 Ni9 Ni8 102.71(4)
Ni3 Ni9 Ni8 57.81(3)
Ni15 Ni9 Ni8 59.06(3)
C14 Ni10 C15 104.5(3)
C14 Ni10 C52 147.7(2)
C15 Ni10 C52 107.1(3)
C14 Ni10 C51 111.7(3)
C15 Ni10 C51 142.4(2)
C52 Ni10 C51 39.5(2)
C14 Ni10 Ni11 158.31(19)
C15 Ni10 Ni11 53.93(19)
C52 Ni10 Ni11 53.90(16)
C51 Ni10 Ni11 89.16(16)
C14 Ni10 Ni9 57.70(19)
C15 Ni10 Ni9 162.0(2)
C52 Ni10 Ni9 90.33(16)
C51 Ni10 Ni9 55.49(15)
Ni11 Ni10 Ni9 143.93(4)
C14 Ni10 Ni16 130.3(2)
C15 Ni10 Ni16 98.53(19)
C52 Ni10 Ni16 50.24(15)
C51 Ni10 Ni16 49.53(15)
Ni11 Ni10 Ni16 59.22(3)
Ni9 Ni10 Ni16 96.04(3)
C14 Ni10 Ni3 101.03(18)
C15 Ni10 Ni3 132.11(19)
C52 Ni10 Ni3 51.75(15)
C51 Ni10 Ni3 50.17(15)
Ni11 Ni10 Ni3 97.00(4)
Ni9 Ni10 Ni3 56.43(3)
Ni16 Ni10 Ni3 94.74(3)
C16 Ni11 C15 97.0(3)
C16 Ni11 C52 151.4(3)
C15 Ni11 C52 102.3(2)
C16 Ni11 Ni10 143.4(2)
C15 Ni11 Ni10 47.87(17)
C52 Ni11 Ni10 55.14(16)
C16 Ni11 C23 102.2(2)
C15 Ni11 C23 106.2(2)
C52 Ni11 C23 92.4(2)
Ni10 Ni11 C23 98.48(15)
C16 Ni11 Ni16 142.42(19)
C15 Ni11 Ni16 100.13(18)
C52 Ni11 Ni16 53.62(15)
Ni10 Ni11 Ni16 66.71(3)
C23 Ni11 Ni16 40.77(15)
C16 Ni11 Ni12 108.8(2)
C15 Ni11 Ni12 152.52(18)
C52 Ni11 Ni12 50.21(16)
Ni10 Ni11 Ni12 104.85(4)
C23 Ni11 Ni12 77.84(16)
Ni16 Ni11 Ni12 64.70(3)
C16 Ni11 Ni4 105.6(2)
C15 Ni11 Ni4 104.82(17)
C52 Ni11 Ni4 49.14(16)
Ni10 Ni11 Ni4 79.22(3)
C23 Ni11 Ni4 134.85(16)
Ni16 Ni11 Ni4 101.90(4)
Ni12 Ni11 Ni4 59.90(3)
C17 Ni12 C54 136.7(2)
C17 Ni12 C52 133.9(2)
C54 Ni12 C52 89.4(2)
C17 Ni12 Ni5 85.16(19)
C54 Ni12 Ni5 51.76(16)
C52 Ni12 Ni5 140.95(16)
C17 Ni12 Ni11 82.67(19)
C54 Ni12 Ni11 140.65(16)
C52 Ni12 Ni11 51.31(16)
Ni5 Ni12 Ni11 166.96(4)
C17 Ni12 Ni4 108.96(18)
C54 Ni12 Ni4 97.11(15)
C52 Ni12 Ni4 49.57(16)
Ni5 Ni12 Ni4 128.74(4)
Ni11 Ni12 Ni4 60.48(3)
C17 Ni12 Ni1 109.30(19)
C54 Ni12 Ni1 49.62(16)
C52 Ni12 Ni1 98.89(15)
Ni5 Ni12 Ni1 60.78(3)
Ni11 Ni12 Ni1 128.18(4)
Ni4 Ni12 Ni1 68.10(3)
C17 Ni12 Ni16 110.91(19)
C54 Ni12 Ni16 98.97(17)
C52 Ni12 Ni16 50.15(15)
Ni5 Ni12 Ni16 124.06(4)
Ni11 Ni12 Ni16 57.14(3)
Ni4 Ni12 Ni16 97.22(3)
Ni1 Ni12 Ni16 139.76(4)
C17 Ni12 Ni13 114.62(18)
C54 Ni12 Ni13 49.64(15)
C52 Ni12 Ni13 96.69(16)
Ni5 Ni12 Ni13 57.46(3)
Ni11 Ni12 Ni13 124.35(4)
Ni4 Ni12 Ni13 136.42(4)
Ni1 Ni12 Ni13 96.90(3)
Ni16 Ni12 Ni13 67.44(3)
C18' Ni13 C18 28.0(9)
C18' Ni13 C19 95.3(10)
C18 Ni13 C19 100.5(3)
C18' Ni13 C53 159.1(9)
C18 Ni13 C53 151.6(3)
C19 Ni13 C53 102.5(2)
C18' Ni13 C54 121.6(9)
C18 Ni13 C54 116.0(3)
C19 Ni13 C54 142.1(2)
C53 Ni13 C54 39.7(2)
C18' Ni13 Ni14 144.2(10)
C18 Ni13 Ni14 149.2(2)
C19 Ni13 Ni14 51.22(18)
C53 Ni13 Ni14 51.36(16)
C54 Ni13 Ni14 90.94(15)
C18' Ni13 Ni5 83.9(10)
C18 Ni13 Ni5 67.0(3)
C19 Ni13 Ni5 153.21(18)
C53 Ni13 Ni5 85.05(16)
C54 Ni13 Ni5 50.96(16)
Ni14 Ni13 Ni5 131.47(4)
C18' Ni13 Ni12 80.2(9)
C18 Ni13 Ni12 89.7(2)
C19 Ni13 Ni12 149.11(18)
C53 Ni13 Ni12 78.90(15)
C54 Ni13 Ni12 46.30(15)
Ni14 Ni13 Ni12 120.74(4)
Ni5 Ni13 Ni12 57.26(3)
C18' Ni13 Ni6 132.7(10)
C18 Ni13 Ni6 106.9(3)
C19 Ni13 Ni6 113.69(18)
C53 Ni13 Ni6 48.03(16)
C54 Ni13 Ni6 47.90(15)
Ni14 Ni13 Ni6 79.41(3)
Ni5 Ni13 Ni6 53.31(3)
Ni12 Ni13 Ni6 90.46(3)
C20 Ni14 C19 100.1(3)
C20 Ni14 C53 152.0(3)
C19 Ni14 C53 106.6(2)
C20 Ni14 Ni13 150.48(19)
C19 Ni14 Ni13 50.72(18)
C53 Ni14 Ni13 55.99(16)
C20 Ni14 Ni7 101.4(2)
C19 Ni14 Ni7 138.63(19)
C53 Ni14 Ni7 52.27(16)
Ni13 Ni14 Ni7 100.21(4)
C20 Ni14 Ni8 109.33(19)
C19 Ni14 Ni8 138.16(17)
C53 Ni14 Ni8 53.76(16)
Ni13 Ni14 Ni8 98.23(4)
Ni7 Ni14 Ni8 63.52(3)
C20 Ni14 Ni15 96.8(2)
C19 Ni14 Ni15 90.55(18)
C53 Ni14 Ni15 91.20(17)
Ni13 Ni14 Ni15 88.93(3)
Ni7 Ni14 Ni15 121.17(3)
Ni8 Ni14 Ni15 57.65(3)
C21 Ni15 C22 100.9(3)
C21 Ni15 C51 150.1(3)
C22 Ni15 C51 107.5(2)
C21 Ni15 Ni90 53.4(5)
C22 Ni15 Ni90 153.2(5)
C51 Ni15 Ni90 97.0(5)
C21 Ni15 Ni16 151.0(2)
C22 Ni15 Ni16 50.70(18)
C51 Ni15 Ni16 56.88(16)
Ni90 Ni15 Ni16 152.9(4)
C21 Ni15 Ni9 99.8(2)
C22 Ni15 Ni9 135.88(18)
C51 Ni15 Ni9 52.61(16)
Ni90 Ni15 Ni9 54.6(4)
Ni16 Ni15 Ni9 99.34(4)
C21 Ni15 Ni8 107.9(2)
C22 Ni15 Ni8 141.77(19)
C51 Ni15 Ni8 52.58(16)
Ni90 Ni15 Ni8 63.2(4)
Ni16 Ni15 Ni8 100.12(4)
Ni9 Ni15 Ni8 63.05(3)
C21 Ni15 Ni14 93.7(2)
C22 Ni15 Ni14 97.57(18)
C51 Ni15 Ni14 91.73(17)
Ni90 Ni15 Ni14 92.3(4)
Ni16 Ni15 Ni14 95.55(4)
Ni9 Ni15 Ni14 119.44(3)
Ni8 Ni15 Ni14 56.60(3)
C23 Ni16 C22 103.1(3)
C23 Ni16 C51 152.5(3)
C22 Ni16 C51 102.2(2)
C23 Ni16 C52 115.4(3)
C22 Ni16 C52 141.1(2)
C51 Ni16 C52 39.0(2)
C23 Ni16 Ni15 153.5(2)
C22 Ni16 Ni15 51.46(18)
C51 Ni16 Ni15 50.78(16)
C52 Ni16 Ni15 89.66(16)
C23 Ni16 Ni11 67.3(2)
C22 Ni16 Ni11 155.58(18)
C51 Ni16 Ni11 85.12(15)
C52 Ni16 Ni11 51.16(15)
Ni15 Ni16 Ni11 131.96(4)
C23 Ni16 Ni10 109.3(2)
C22 Ni16 Ni10 113.87(18)
C51 Ni16 Ni10 49.25(15)
C52 Ni16 Ni10 49.04(15)
Ni15 Ni16 Ni10 80.03(3)
Ni11 Ni16 Ni10 54.07(3)
C23 Ni16 Ni12 87.0(2)
C22 Ni16 Ni12 145.91(18)
C51 Ni16 Ni12 78.22(16)
C52 Ni16 Ni12 46.99(15)
Ni15 Ni16 Ni12 118.03(4)
Ni11 Ni16 Ni12 58.16(3)
Ni10 Ni16 Ni12 92.45(3)
C21 Ni90 C13 118.8(9)
C21 Ni90 C12 123.2(9)
C13 Ni90 C12 117.8(9)
C21 Ni90 Ni15 49.7(4)
C13 Ni90 Ni15 110.8(8)
C12 Ni90 Ni15 104.3(8)
C21 Ni90 Ni9 111.2(8)
C13 Ni90 Ni9 50.0(4)
C12 Ni90 Ni9 100.5(7)
Ni15 Ni90 Ni9 71.3(5)
C21 Ni90 O12 121.4(8)
C13 Ni90 O12 113.3(8)
C12 Ni90 O12 30.4(3)
Ni15 Ni90 O12 128.8(8)
Ni9 Ni90 O12 122.3(7)
C21 Ni90 O21 28.5(3)
C13 Ni90 O21 113.8(8)
C12 Ni90 O21 122.8(8)
Ni15 Ni90 O21 78.2(5)
Ni9 Ni90 O21 132.1(7)
O12 Ni90 O21 105.7(7)
C21 Ni90 O13 114.3(8)
C13 Ni90 O13 27.4(3)
C12 Ni90 O13 118.0(8)
Ni15 Ni90 O13 130.9(7)
Ni9 Ni90 O13 77.3(5)
O12 Ni90 O13 99.8(6)
O21 Ni90 O13 97.2(6)
C21 Ni90 Ni8 107.4(8)
C13 Ni90 Ni8 112.2(8)
C12 Ni90 Ni8 43.7(4)
Ni15 Ni90 Ni8 66.2(4)
Ni9 Ni90 Ni8 69.0(5)
O12 Ni90 Ni8 74.0(5)
O21 Ni90 Ni8 129.2(7)
O13 Ni90 Ni8 133.5(7)
C52 C51 Ni15 143.3(4)
C52 C51 Ni10 70.1(3)
Ni15 C51 Ni10 109.8(3)
C52 C51 Ni16 71.4(3)
Ni15 C51 Ni16 72.34(18)
Ni10 C51 Ni16 81.2(2)
C52 C51 Ni9 129.0(4)
Ni15 C51 Ni9 80.5(2)
Ni10 C51 Ni9 69.88(17)
Ni16 C51 Ni9 130.3(3)
C52 C51 Ni8 120.3(4)
Ni15 C51 Ni8 81.1(2)
Ni10 C51 Ni8 146.1(3)
Ni16 C51 Ni8 132.2(3)
Ni9 C51 Ni8 81.05(19)
C52 C51 Ni3 73.2(3)
Ni15 C51 Ni3 143.4(3)
Ni10 C51 Ni3 81.23(19)
Ni16 C51 Ni3 144.1(3)
Ni9 C51 Ni3 70.66(17)
Ni8 C51 Ni3 72.79(17)
C51 C52 Ni4 138.1(4)
C51 C52 Ni12 127.9(4)
Ni4 C52 Ni12 80.0(2)
C51 C52 Ni11 130.8(4)
Ni4 C52 Ni11 79.8(2)
Ni12 C52 Ni11 78.5(2)
C51 C52 Ni10 70.4(3)
Ni4 C52 Ni10 102.9(2)
Ni12 C52 Ni10 148.1(3)
Ni11 C52 Ni10 70.96(18)
C51 C52 Ni16 69.5(3)
Ni4 C52 Ni16 152.1(3)
Ni12 C52 Ni16 82.9(2)
Ni11 C52 Ni16 75.21(18)
Ni10 C52 Ni16 80.7(2)
C51 C52 Ni3 68.9(3)
Ni4 C52 Ni3 69.19(17)
Ni12 C52 Ni3 128.9(3)
Ni11 C52 Ni3 131.1(3)
Ni10 C52 Ni3 80.00(19)
Ni16 C52 Ni3 138.0(3)
C54 C53 Ni14 144.1(4)
C54 C53 Ni13 71.7(3)
Ni14 C53 Ni13 72.65(18)
C54 C53 Ni7 129.9(4)
Ni14 C53 Ni7 80.0(2)
Ni13 C53 Ni7 133.9(3)
C54 C53 Ni6 70.1(3)
Ni14 C53 Ni6 110.7(3)
Ni13 C53 Ni6 84.6(2)
Ni7 C53 Ni6 71.24(18)
C54 C53 Ni2 73.3(3)
Ni14 C53 Ni2 142.4(3)
Ni13 C53 Ni2 145.0(3)
Ni7 C53 Ni2 70.68(17)
Ni6 C53 Ni2 81.9(2)
C54 C53 Ni8 120.2(4)
Ni14 C53 Ni8 79.3(2)
Ni13 C53 Ni8 127.6(3)
Ni7 C53 Ni8 80.8(2)
Ni6 C53 Ni8 147.5(3)
Ni2 C53 Ni8 73.33(17)
C53 C54 Ni12 130.0(4)
C53 C54 Ni1 136.8(4)
Ni12 C54 Ni1 80.9(2)
C53 C54 Ni5 129.6(4)
Ni12 C54 Ni5 78.1(2)
Ni1 C54 Ni5 80.0(2)
C53 C54 Ni6 70.2(3)
Ni12 C54 Ni6 149.0(3)
Ni1 C54 Ni6 98.5(2)
Ni5 C54 Ni6 71.34(18)
C53 C54 Ni13 68.6(3)
Ni12 C54 Ni13 84.1(2)
Ni1 C54 Ni13 153.7(3)
Ni5 C54 Ni13 75.87(18)
Ni6 C54 Ni13 83.60(19)
C53 C54 Ni2 68.4(3)
Ni12 C54 Ni2 126.6(3)
Ni1 C54 Ni2 68.63(16)
Ni5 C54 Ni2 133.7(3)
Ni6 C54 Ni2 80.38(19)
Ni13 C54 Ni2 137.0(3)
O1 C1 Ni1 176.7(5)
O2 C2 Ni1 140.9(5)
O2 C2 Ni2 141.6(5)
Ni1 C2 Ni2 77.4(2)
O3 C3 Ni2 142.8(5)
O3 C3 Ni7 138.6(5)
Ni2 C3 Ni7 78.4(2)
O4 C4 Ni3 126.6(4)
O4 C4 Ni2 125.1(4)
Ni3 C4 Ni2 98.1(2)
O4 C4 Ni8 135.3(5)
Ni3 C4 Ni8 77.60(19)
Ni2 C4 Ni8 78.16(19)
O5 C5 Ni3 145.6(5)
O5 C5 Ni9 135.4(5)
Ni3 C5 Ni9 79.0(2)
O6 C6 Ni3 142.8(5)
O6 C6 Ni4 138.5(5)
Ni3 C6 Ni4 78.6(2)
O7 C7 Ni4 176.5(5)
O8 C8 Ni7 176.7(6)
O9 C9 Ni6 163.1(5)
O9 C9 Ni7 123.6(5)
Ni6 C9 Ni7 72.8(2)
O10 C10 Ni6 144.8(5)
O10 C10 Ni5 136.3(5)
Ni6 C10 Ni5 78.8(2)
O11 C11 Ni5 179.1(6)
O12 C12 Ni8 176.8(5)
O12 C12 Ni90 91.2(7)
Ni8 C12 Ni90 88.1(6)
O13 C13 Ni9 177.8(6)
O13 C13 Ni90 103.4(7)
Ni9 C13 Ni90 75.9(6)
O14 C14 Ni10 156.0(5)
O14 C14 Ni9 128.1(5)
Ni10 C14 Ni9 75.9(2)
O15 C15 Ni10 149.5(5)
O15 C15 Ni11 132.1(5)
Ni10 C15 Ni11 78.2(2)
O16 C16 Ni11 174.7(5)
O17 C17 Ni12 176.1(5)
O18 C18 Ni13 168.3(7)
O18 C18 Ni5 119.1(6)
Ni13 C18 Ni5 71.8(3)
O18' C18' Ni13 146(2)
O19 C19 Ni13 142.0(5)
O19 C19 Ni14 139.8(5)
Ni13 C19 Ni14 78.1(2)
O20 C20 Ni14 178.6(6)
O21 C21 Ni15 178.5(6)
O21 C21 Ni90 102.0(7)
Ni15 C21 Ni90 76.9(6)
O22 C22 Ni16 142.6(5)
O22 C22 Ni15 139.6(5)
Ni16 C22 Ni15 77.8(2)
O23 C23 Ni16 167.7(6)
O23 C23 Ni11 120.1(5)
Ni16 C23 Ni11 71.88(19)
C12 O12 Ni90 58.4(6)
C13 O13 Ni90 49.2(5)
C21 O21 Ni90 49.5(5)
C25 Ni17 C24 107.3(3)
C25 Ni17 C27 99.6(3)
C24 Ni17 C27 89.5(3)
C25 Ni17 C62 139.2(3)
C24 Ni17 C62 103.5(2)
C27 Ni17 C62 106.8(2)
C25 Ni17 C61 101.6(2)
C24 Ni17 C61 131.2(2)
C27 Ni17 C61 123.5(2)
C62 Ni17 C61 37.7(2)
C25 Ni17 Ni18 51.0(2)
C24 Ni17 Ni18 139.08(19)
C27 Ni17 Ni18 124.82(19)
C62 Ni17 Ni18 88.26(15)
C61 Ni17 Ni18 50.63(14)
C25 Ni17 Ni21 149.78(19)
C24 Ni17 Ni21 52.17(19)
C27 Ni17 Ni21 101.82(18)
C62 Ni17 Ni21 51.37(16)
C61 Ni17 Ni21 83.99(15)
Ni18 Ni17 Ni21 126.71(4)
C25 Ni17 Ni28 143.15(19)
C24 Ni17 Ni28 95.12(19)
C27 Ni17 Ni28 50.75(18)
C62 Ni17 Ni28 56.46(15)
C61 Ni17 Ni28 83.66(14)
Ni18 Ni17 Ni28 123.06(4)
Ni21 Ni17 Ni28 66.59(3)
C25 Ni17 Ni22 106.81(19)
C24 Ni17 Ni22 85.6(2)
C27 Ni17 Ni22 153.43(18)
C62 Ni17 Ni22 49.66(15)
C61 Ni17 Ni22 48.29(15)
Ni18 Ni17 Ni22 72.47(3)
Ni21 Ni17 Ni22 55.27(3)
Ni28 Ni17 Ni22 103.68(4)
C26 Ni18 C25 106.9(3)
C26 Ni18 C61 142.3(3)
C25 Ni18 C61 110.6(2)
C26 Ni18 Ni17 157.7(2)
C25 Ni18 Ni17 51.19(18)
C61 Ni18 Ni17 59.45(17)
C26 Ni18 Ni24 102.7(3)
C25 Ni18 Ni24 137.57(18)
C61 Ni18 Ni24 49.57(17)
Ni17 Ni18 Ni24 98.09(4)
C26 Ni18 Ni23 92.9(2)
C25 Ni18 Ni23 145.20(19)
C61 Ni18 Ni23 52.71(17)
Ni17 Ni18 Ni23 104.47(4)
Ni24 Ni18 Ni23 59.88(3)
C26 Ni18 Ni19 94.4(2)
C25 Ni18 Ni19 92.94(19)
C61 Ni18 Ni19 87.91(17)
Ni17 Ni18 Ni19 91.13(3)
Ni24 Ni18 Ni19 54.75(3)
Ni23 Ni18 Ni19 114.22(4)
C30' Ni19 C30 18.0(6)
C30' Ni19 C29 96.0(5)
C30 Ni19 C29 108.1(5)
C30' Ni19 C64 154.2(5)
C30 Ni19 C64 139.7(5)
C29 Ni19 C64 109.8(3)
C30' Ni19 Ni20 147.1(5)
C30 Ni19 Ni20 157.0(5)
C29 Ni19 Ni20 51.1(2)
C64 Ni19 Ni20 58.67(17)
C30' Ni19 Ni24 107.7(5)
C30 Ni19 Ni24 103.0(5)
C29 Ni19 Ni24 141.6(2)
C64 Ni19 Ni24 50.92(17)
Ni20 Ni19 Ni24 100.02(4)
C30' Ni19 Ni25 110.1(5)
C30 Ni19 Ni25 92.6(4)
C29 Ni19 Ni25 139.3(2)
C64 Ni19 Ni25 48.84(17)
Ni20 Ni19 Ni25 99.13(4)
Ni24 Ni19 Ni25 58.66(3)
C30' Ni19 Ni18 87.6(5)
C30 Ni19 Ni18 99.3(4)
C29 Ni19 Ni18 96.0(2)
C64 Ni19 Ni18 89.81(17)
Ni20 Ni19 Ni18 93.50(4)
Ni24 Ni19 Ni18 56.56(3)
Ni25 Ni19 Ni18 115.18(4)
C29 Ni20 C28 100.8(3)
C29 Ni20 C27 100.8(3)
C28 Ni20 C27 90.9(3)
C29 Ni20 C63 142.0(3)
C28 Ni20 C63 108.6(3)
C27 Ni20 C63 102.2(2)
C29 Ni20 C64 103.5(3)
C28 Ni20 C64 134.1(3)
C27 Ni20 C64 121.4(2)
C63 Ni20 C64 38.4(2)
C29 Ni20 Ni19 51.2(2)
C28 Ni20 Ni19 136.6(2)
C27 Ni20 Ni19 123.20(18)
C63 Ni20 Ni19 90.79(16)
C64 Ni20 Ni19 52.37(15)
C29 Ni20 Ni27 146.2(2)
C28 Ni20 Ni27 51.3(2)
C27 Ni20 Ni27 98.56(18)
C63 Ni20 Ni27 57.37(15)
C64 Ni20 Ni27 89.41(15)
Ni19 Ni20 Ni27 133.05(5)
C29 Ni20 Ni28 144.4(2)
C28 Ni20 Ni28 100.5(2)
C27 Ni20 Ni28 50.65(18)
C63 Ni20 Ni28 51.94(16)
C64 Ni20 Ni28 81.08(15)
Ni19 Ni20 Ni28 121.43(4)
Ni27 Ni20 Ni28 67.78(3)
C29 Ni20 Ni26 113.6(2)
C28 Ni20 Ni26 86.5(2)
C27 Ni20 Ni26 145.31(18)
C63 Ni20 Ni26 47.02(16)
C64 Ni20 Ni26 48.11(15)
Ni19 Ni20 Ni26 79.13(4)
Ni27 Ni20 Ni26 53.96(3)
Ni28 Ni20 Ni26 95.86(3)
C31 Ni21 C24 104.3(3)
C31 Ni21 C62 145.4(3)
C24 Ni21 C62 104.9(2)
C31 Ni21 C32 98.1(3)
C24 Ni21 C32 90.5(3)
C62 Ni21 C32 99.9(2)
C31 Ni21 Ni22 139.8(2)
C24 Ni21 Ni22 92.85(18)
C62 Ni21 Ni22 55.99(16)
C32 Ni21 Ni22 44.90(17)
C31 Ni21 Ni17 148.0(2)
C24 Ni21 Ni17 49.24(18)
C62 Ni21 Ni17 55.66(17)
C32 Ni21 Ni17 99.60(17)
Ni22 Ni21 Ni17 67.97(3)
C31 Ni21 Ni29 98.4(2)
C24 Ni21 Ni29 144.44(19)
C62 Ni21 Ni29 47.22(16)
C32 Ni21 Ni29 113.18(18)
Ni22 Ni21 Ni29 86.93(4)
Ni17 Ni21 Ni29 98.90(4)
C31 Ni21 Ni28 110.2(2)
C24 Ni21 Ni28 87.22(18)
C62 Ni21 Ni28 53.46(16)
C32 Ni21 Ni28 151.28(17)
Ni22 Ni21 Ni28 106.60(4)
Ni17 Ni21 Ni28 58.19(3)
Ni29 Ni21 Ni28 59.09(3)
C32 Ni22 C33 104.7(3)
C32 Ni22 C61 148.0(3)
C33 Ni22 C61 107.1(2)
C32 Ni22 C62 111.5(3)
C33 Ni22 C62 142.0(3)
C61 Ni22 C62 38.9(2)
C32 Ni22 Ni23 156.2(2)
C33 Ni22 Ni23 53.2(2)
C61 Ni22 Ni23 55.41(16)
C62 Ni22 Ni23 89.09(16)
C32 Ni22 Ni21 60.6(2)
C33 Ni22 Ni21 165.3(2)
C61 Ni22 Ni21 87.60(16)
C62 Ni22 Ni21 52.18(16)
Ni23 Ni22 Ni21 141.26(4)
C32 Ni22 Ni30 127.7(2)
C33 Ni22 Ni30 98.2(2)
C61 Ni22 Ni30 50.72(16)
C62 Ni22 Ni30 50.00(16)
Ni23 Ni22 Ni30 57.19(3)
Ni21 Ni22 Ni30 91.86(3)
C32 Ni22 Ni17 102.2(2)
C33 Ni22 Ni17 132.1(2)
C61 Ni22 Ni17 52.07(17)
C62 Ni22 Ni17 50.15(16)
Ni23 Ni22 Ni17 100.07(4)
Ni21 Ni22 Ni17 56.76(3)
Ni30 Ni22 Ni17 95.59(3)
C34 Ni23 C33 97.1(3)
C34 Ni23 C61 152.5(3)
C33 Ni23 C61 100.7(2)
C34 Ni23 C40 97.6(3)
C33 Ni23 C40 103.0(2)
C61 Ni23 C40 98.5(2)
C34 Ni23 Ni22 144.5(2)
C33 Ni23 Ni22 48.07(18)
C61 Ni23 Ni22 54.03(16)
C40 Ni23 Ni22 97.45(17)
C34 Ni23 Ni30 140.1(2)
C33 Ni23 Ni30 102.64(18)
C61 Ni23 Ni30 54.68(16)
C40 Ni23 Ni30 44.31(15)
Ni22 Ni23 Ni30 67.28(3)
C34 Ni23 Ni24 109.5(2)
C33 Ni23 Ni24 149.24(19)
C61 Ni23 Ni24 48.96(16)
C40 Ni23 Ni24 88.84(16)
Ni22 Ni23 Ni24 102.79(4)
Ni30 Ni23 Ni24 66.42(3)
C34 Ni23 Ni18 109.3(2)
C33 Ni23 Ni18 97.19(19)
C61 Ni23 Ni18 47.89(16)
C40 Ni23 Ni18 143.84(16)
Ni22 Ni23 Ni18 74.41(3)
Ni30 Ni23 Ni18 102.23(4)
Ni24 Ni23 Ni18 60.04(3)
C35 Ni24 C61 135.0(3)
C35 Ni24 C64 134.2(3)
C61 Ni24 C64 89.5(2)
C35 Ni24 Ni25 85.0(2)
C61 Ni24 Ni25 139.85(16)
C64 Ni24 Ni25 50.66(17)
C35 Ni24 Ni19 102.8(2)
C61 Ni24 Ni19 97.90(17)
C64 Ni24 Ni19 50.73(16)
Ni25 Ni24 Ni19 62.56(3)
C35 Ni24 Ni23 83.6(2)
C61 Ni24 Ni23 52.62(16)
C64 Ni24 Ni23 141.97(17)
Ni25 Ni24 Ni23 165.94(4)
Ni19 Ni24 Ni23 128.25(4)
C35 Ni24 Ni18 104.1(2)
C61 Ni24 Ni18 48.41(16)
C64 Ni24 Ni18 98.81(17)
Ni25 Ni24 Ni18 131.21(4)
Ni19 Ni24 Ni18 68.70(3)
Ni23 Ni24 Ni18 60.09(3)
C35 Ni24 Ni31 121.9(2)
C61 Ni24 Ni31 91.53(16)
C64 Ni24 Ni31 52.17(17)
Ni25 Ni24 Ni31 62.16(3)
Ni19 Ni24 Ni31 101.97(3)
Ni23 Ni24 Ni31 118.02(4)
Ni18 Ni24 Ni31 133.81(4)
C35 Ni24 Ni30 115.9(2)
C61 Ni24 Ni30 49.60(17)
C64 Ni24 Ni30 101.07(16)
Ni25 Ni24 Ni30 124.96(4)
Ni19 Ni24 Ni30 140.73(4)
Ni23 Ni24 Ni30 54.43(3)
Ni18 Ni24 Ni30 94.33(3)
Ni31 Ni24 Ni30 63.81(3)
C36 Ni25 C36' 19.6(5)
C36 Ni25 C37 92.7(5)
C36' Ni25 C37 98.7(5)
C36 Ni25 C64 156.3(5)
C36' Ni25 C64 156.6(4)
C37 Ni25 C64 104.6(3)
C36 Ni25 Ni26 141.0(5)
C36' Ni25 Ni26 145.7(4)
C37 Ni25 Ni26 48.75(19)
C64 Ni25 Ni26 56.55(16)
C36 Ni25 Ni24 111.2(5)
C36' Ni25 Ni24 105.7(4)
C37 Ni25 Ni24 155.5(2)
C64 Ni25 Ni24 51.01(16)
Ni26 Ni25 Ni24 106.87(4)
C36 Ni25 Ni19 110.2(5)
C36' Ni25 Ni19 124.6(4)
C37 Ni25 Ni19 108.7(2)
C64 Ni25 Ni19 48.99(17)
Ni26 Ni25 Ni19 82.25(4)
Ni24 Ni25 Ni19 58.78(3)
C36 Ni25 Ni31 139.6(5)
C36' Ni25 Ni31 120.1(4)
C37 Ni25 Ni31 104.16(18)
C64 Ni25 Ni31 51.75(17)
Ni26 Ni25 Ni31 68.57(3)
Ni24 Ni25 Ni31 61.21(3)
Ni19 Ni25 Ni31 98.85(4)
C38 Ni26 C37 103.6(3)
C38 Ni26 C63 115.1(3)
C37 Ni26 C63 140.6(3)
C38 Ni26 C64 150.6(3)
C37 Ni26 C64 104.6(3)
C63 Ni26 C64 39.3(2)
C38 Ni26 Ni25 156.4(2)
C37 Ni26 Ni25 52.8(2)
C63 Ni26 Ni25 88.27(16)
C64 Ni26 Ni25 52.58(16)
C38 Ni26 Ni27 59.1(2)
C37 Ni26 Ni27 160.9(2)
C63 Ni26 Ni27 58.16(16)
C64 Ni26 Ni27 91.72(16)
Ni25 Ni26 Ni27 144.29(4)
C38 Ni26 Ni20 104.1(2)
C37 Ni26 Ni20 130.2(2)
C63 Ni26 Ni20 47.69(16)
C64 Ni26 Ni20 49.99(17)
Ni25 Ni26 Ni20 94.36(4)
Ni27 Ni26 Ni20 55.01(3)
C38 Ni26 Ni31 132.8(2)
C37 Ni26 Ni31 100.7(2)
C63 Ni26 Ni31 46.68(17)
C64 Ni26 Ni31 47.95(16)
Ni25 Ni26 Ni31 60.72(3)
Ni27 Ni26 Ni31 97.55(4)
Ni20 Ni26 Ni31 89.51(3)
C46' Ni27 C46 15.1(11)
C46' Ni27 C28 93.7(12)
C46 Ni27 C28 106.0(4)
C46' Ni27 C38 91.9(14)
C46 Ni27 C38 98.0(4)
C28 Ni27 C38 100.9(3)
C46' Ni27 C63 158.6(11)
C46 Ni27 C63 143.5(3)
C28 Ni27 C63 103.4(2)
C38 Ni27 C63 97.4(2)
C46' Ni27 Ni33 65.1(11)
C46 Ni27 Ni33 51.2(3)
C28 Ni27 Ni33 121.4(2)
C38 Ni27 Ni33 131.6(2)
C63 Ni27 Ni33 94.67(18)
C46' Ni27 Ni26 137.5(14)
C46 Ni27 Ni26 140.3(3)
C28 Ni27 Ni26 98.2(2)
C38 Ni27 Ni26 45.87(16)
C63 Ni27 Ni26 53.12(15)
Ni33 Ni27 Ni26 135.11(12)
C46' Ni27 Ni20 141.1(13)
C46 Ni27 Ni20 147.8(3)
C28 Ni27 Ni20 50.1(2)
C38 Ni27 Ni20 107.05(17)
C63 Ni27 Ni20 53.27(15)
Ni33 Ni27 Ni20 117.51(11)
Ni26 Ni27 Ni20 71.03(4)
C46' Ni27 Ni32 112.4(11)
C46 Ni27 Ni32 97.8(3)
C28 Ni27 Ni32 147.5(2)
C38 Ni27 Ni32 97.35(17)
C63 Ni27 Ni32 47.40(15)
Ni33 Ni27 Ni32 59.47(12)
Ni26 Ni27 Ni32 75.86(3)
Ni20 Ni27 Ni32 98.81(4)
C46' Ni27 Ni28 120.0(13)
C46 Ni27 Ni28 109.7(3)
C28 Ni27 Ni28 92.24(19)
C38 Ni27 Ni28 144.74(17)
C63 Ni27 Ni28 47.48(15)
Ni33 Ni27 Ni28 61.29(11)
Ni26 Ni27 Ni28 100.18(4)
Ni20 Ni27 Ni28 58.15(3)
Ni32 Ni27 Ni28 58.49(3)
C39' Ni28 C39 15.8(10)
C39' Ni28 C27 84.8(10)
C39 Ni28 C27 100.6(3)
C39' Ni28 C63 140.3(12)
C39 Ni28 C63 133.7(3)
C27 Ni28 C63 103.7(2)
C39' Ni28 C62 130.7(12)
C39 Ni28 C62 125.9(3)
C27 Ni28 C62 103.3(2)
C63 Ni28 C62 85.6(2)
C39' Ni28 Ni17 112.4(11)
C39 Ni28 Ni17 123.4(3)
C27 Ni28 Ni17 51.43(17)
C63 Ni28 Ni17 102.45(15)
C62 Ni28 Ni17 52.24(15)
C39' Ni28 Ni20 119.2(11)
C39 Ni28 Ni20 130.3(3)
C27 Ni28 Ni20 51.73(18)
C63 Ni28 Ni20 52.31(16)
C62 Ni28 Ni20 102.24(15)
Ni17 Ni28 Ni20 74.83(3)
C39' Ni28 Ni33 54.4(11)
C39 Ni28 Ni33 46.6(3)
C27 Ni28 Ni33 113.1(2)
C63 Ni28 Ni33 87.44(18)
C62 Ni28 Ni33 143.52(18)
Ni17 Ni28 Ni33 163.03(11)
Ni20 Ni28 Ni33 101.53(10)
C39' Ni28 Ni32 105.3(11)
C39 Ni28 Ni32 92.1(3)
C27 Ni28 Ni32 143.69(18)
C63 Ni28 Ni32 47.16(15)
C62 Ni28 Ni32 96.09(15)
Ni17 Ni28 Ni32 141.29(4)
Ni20 Ni28 Ni32 94.50(4)
Ni33 Ni28 Ni32 54.72(10)
C39' Ni28 Ni29 106.7(10)
C39 Ni28 Ni29 93.3(3)
C27 Ni28 Ni29 147.04(18)
C63 Ni28 Ni29 87.20(16)
C62 Ni28 Ni29 45.78(14)
Ni17 Ni28 Ni29 96.08(3)
Ni20 Ni28 Ni29 133.35(4)
Ni33 Ni28 Ni29 98.16(11)
Ni32 Ni28 Ni29 64.15(3)
C39' Ni28 Ni21 85.4(12)
C39 Ni28 Ni21 85.0(3)
C27 Ni28 Ni21 93.25(18)
C63 Ni28 Ni21 131.57(16)
C62 Ni28 Ni21 46.14(15)
Ni17 Ni28 Ni21 55.22(3)
Ni20 Ni28 Ni21 129.98(4)
Ni33 Ni28 Ni21 126.86(10)
Ni32 Ni28 Ni21 121.87(4)
Ni29 Ni28 Ni21 58.14(3)
C39' Ni28 Ni27 91.1(12)
C39 Ni28 Ni27 91.0(3)
C27 Ni28 Ni27 88.95(18)
C63 Ni28 Ni27 51.11(16)
C62 Ni28 Ni27 136.72(15)
Ni17 Ni28 Ni27 128.71(4)
Ni20 Ni28 Ni27 54.07(3)
Ni33 Ni28 Ni27 48.88(10)
Ni32 Ni28 Ni27 56.68(3)
Ni29 Ni28 Ni27 120.78(4)
Ni21 Ni28 Ni27 175.74(4)
C43 Ni29 C62 149.6(3)
C43 Ni29 C44 100.6(3)
C62 Ni29 C44 106.6(2)
C43 Ni29 Ni30 149.6(2)
C62 Ni29 Ni30 57.11(17)
C44 Ni29 Ni30 49.75(17)
C43 Ni29 Ni21 102.2(2)
C62 Ni29 Ni21 49.50(17)
C44 Ni29 Ni21 128.88(18)
Ni30 Ni29 Ni21 94.57(4)
C43 Ni29 Ni28 104.5(2)
C62 Ni29 Ni28 55.82(17)
C44 Ni29 Ni28 148.73(18)
Ni30 Ni29 Ni28 105.66(4)
Ni21 Ni29 Ni28 62.78(3)
C43 Ni29 Ni32 86.7(2)
C62 Ni29 Ni32 97.99(17)
C44 Ni29 Ni32 106.69(18)
Ni30 Ni29 Ni32 106.80(4)
Ni21 Ni29 Ni32 119.66(4)
Ni28 Ni29 Ni32 57.28(3)
C40 Ni30 C44 103.9(3)
C40 Ni30 C62 147.7(3)
C44 Ni30 C62 103.5(2)
C40 Ni30 C61 114.5(3)
C44 Ni30 C61 141.3(2)
C62 Ni30 C61 38.5(2)
C40 Ni30 Ni29 154.5(2)
C44 Ni30 Ni29 52.92(19)
C62 Ni30 Ni29 50.87(15)
C61 Ni30 Ni29 88.44(15)
C40 Ni30 Ni23 61.0(2)
C44 Ni30 Ni23 160.09(19)
C62 Ni30 Ni23 88.03(15)
C61 Ni30 Ni23 54.14(15)
Ni29 Ni30 Ni23 137.68(4)
C40 Ni30 Ni22 100.4(2)
C44 Ni30 Ni22 120.57(19)
C62 Ni30 Ni22 50.29(15)
C61 Ni30 Ni22 49.09(16)
Ni29 Ni30 Ni22 86.06(3)
Ni23 Ni30 Ni22 55.52(3)
C40 Ni30 Ni24 93.7(2)
C44 Ni30 Ni24 138.93(19)
C62 Ni30 Ni24 76.27(16)
C61 Ni30 Ni24 45.89(16)
Ni29 Ni30 Ni24 110.92(4)
Ni23 Ni30 Ni24 59.16(3)
Ni22 Ni30 Ni24 91.40(3)
C40 Ni30 Ni31 118.1(2)
C44 Ni30 Ni31 82.75(19)
C62 Ni30 Ni31 81.98(16)
C61 Ni30 Ni31 83.55(15)
Ni29 Ni30 Ni31 73.39(3)
Ni23 Ni30 Ni31 115.28(4)
Ni22 Ni30 Ni31 129.07(4)
Ni24 Ni30 Ni31 56.33(3)
C45 Ni31 C41 101.3(3)
C45 Ni31 C63 156.7(3)
C41 Ni31 C63 101.3(2)
C45 Ni31 C64 118.1(3)
C41 Ni31 C64 138.8(2)
C63 Ni31 C64 38.7(2)
C45 Ni31 Ni32 151.8(2)
C41 Ni31 Ni32 50.52(19)
C63 Ni31 Ni32 50.97(15)
C64 Ni31 Ni32 89.41(16)
C45 Ni31 Ni24 79.5(2)
C41 Ni31 Ni24 163.16(19)
C63 Ni31 Ni24 80.52(15)
C64 Ni31 Ni24 48.09(15)
Ni32 Ni31 Ni24 127.39(4)
C45 Ni31 Ni25 79.2(2)
C41 Ni31 Ni25 140.19(19)
C63 Ni31 Ni25 79.90(16)
C64 Ni31 Ni25 47.41(16)
Ni32 Ni31 Ni25 120.72(4)
Ni24 Ni31 Ni25 56.63(3)
C45 Ni31 Ni26 122.9(2)
C41 Ni31 Ni26 102.07(18)
C63 Ni31 Ni26 45.74(16)
C64 Ni31 Ni26 47.01(15)
Ni32 Ni31 Ni26 70.39(3)
Ni24 Ni31 Ni26 91.20(3)
Ni25 Ni31 Ni26 50.71(3)
C45 Ni31 Ni30 80.7(2)
C41 Ni31 Ni30 103.49(18)
C63 Ni31 Ni30 99.43(16)
C64 Ni31 Ni30 94.86(15)
Ni32 Ni31 Ni30 104.50(4)
Ni24 Ni31 Ni30 59.86(3)
Ni25 Ni31 Ni30 115.66(3)
Ni26 Ni31 Ni30 140.37(4)
C42 Ni32 C42' 11.8(12)
C42 Ni32 C41 100.2(3)
C42' Ni32 C41 111.4(11)
C42 Ni32 C63 150.6(3)
C42' Ni32 C63 139.9(11)
C41 Ni32 C63 108.7(2)
C42 Ni32 Ni31 152.3(3)
C42' Ni32 Ni31 163.1(12)
C41 Ni32 Ni31 52.09(17)
C63 Ni32 Ni31 56.85(17)
C42 Ni32 Ni33 55.0(3)
C42' Ni32 Ni33 43.6(11)
C41 Ni32 Ni33 154.8(2)
C63 Ni32 Ni33 96.4(2)
Ni31 Ni32 Ni33 152.62(11)
C42 Ni32 Ni27 96.5(3)
C42' Ni32 Ni27 88.8(12)
C41 Ni32 Ni27 144.94(19)
C63 Ni32 Ni27 56.03(17)
Ni31 Ni32 Ni27 107.06(4)
Ni33 Ni32 Ni27 53.29(11)
C42 Ni32 Ni28 110.2(3)
C42' Ni32 Ni28 98.8(11)
C41 Ni32 Ni28 134.35(18)
C63 Ni32 Ni28 51.48(17)
Ni31 Ni32 Ni28 93.19(3)
Ni33 Ni32 Ni28 62.19(10)
Ni27 Ni32 Ni28 64.83(3)
C42 Ni32 Ni29 104.3(3)
C42' Ni32 Ni29 101.4(13)
C41 Ni32 Ni29 81.83(19)
C63 Ni32 Ni29 85.74(17)
Ni31 Ni32 Ni29 74.92(3)
Ni33 Ni32 Ni29 99.28(11)
Ni27 Ni32 Ni29 123.36(4)
Ni28 Ni32 Ni29 58.57(3)
O39 C39 Ni28 178.3(7)
O42 C42 Ni32 170.8(8)
O46 C46 Ni27 176.7(8)
C42' Ni33 C47' 89(2)
C42' Ni33 C39' 125.3(17)
C47' Ni33 C39' 104.2(17)
C42' Ni33 C46' 113.7(18)
C47' Ni33 C46' 90.8(18)
C39' Ni33 C46' 118.7(14)
C42' Ni33 Ni27 106.0(14)
C47' Ni33 Ni27 137.2(14)
C39' Ni33 Ni27 98.9(9)
C46' Ni33 Ni27 46.4(11)
C42' Ni33 Ni32 49.9(15)
C47' Ni33 Ni32 139.1(14)
C39' Ni33 Ni32 101.6(10)
C46' Ni33 Ni32 104.0(11)
Ni27 Ni33 Ni32 67.24(12)
C42' Ni33 Ni28 104.9(15)
C47' Ni33 Ni28 145.1(14)
C39' Ni33 Ni28 41.8(10)
C46' Ni33 Ni28 111.3(11)
Ni27 Ni33 Ni28 69.82(11)
Ni32 Ni33 Ni28 63.09(10)
O39' C39' Ni28 157(3)
O39' C39' Ni33 119(3)
Ni28 C39' Ni33 83.9(15)
O42' C42' Ni33 151(3)
O42' C42' Ni32 121(2)
Ni33 C42' Ni32 87(2)
O46' C46' Ni27 163(3)
O46' C46' Ni33 128(3)
Ni27 C46' Ni33 68.5(13)
O47' C47' Ni33 161(4)
C62 C61 Ni18 138.6(5)
C62 C61 Ni24 127.5(4)
Ni18 C61 Ni24 82.0(2)
C62 C61 Ni22 72.1(3)
Ni18 C61 Ni22 97.6(2)
Ni24 C61 Ni22 148.4(3)
C62 C61 Ni23 129.5(4)
Ni18 C61 Ni23 79.4(2)
Ni24 C61 Ni23 78.4(2)
Ni22 C61 Ni23 70.56(18)
C62 C61 Ni30 70.0(3)
Ni18 C61 Ni30 149.5(3)
Ni24 C61 Ni30 84.5(2)
Ni22 C61 Ni30 80.2(2)
Ni23 C61 Ni30 71.18(19)
C62 C61 Ni17 68.8(3)
Ni18 C61 Ni17 69.92(19)
Ni24 C61 Ni17 128.3(3)
Ni22 C61 Ni17 79.6(2)
Ni23 C61 Ni17 133.5(3)
Ni30 C61 Ni17 137.9(3)
C61 C62 Ni29 140.5(5)
C61 C62 Ni21 131.7(4)
Ni29 C62 Ni21 83.3(2)
C61 C62 Ni30 71.5(3)
Ni29 C62 Ni30 72.0(2)
Ni21 C62 Ni30 127.1(3)
C61 C62 Ni22 69.0(3)
Ni29 C62 Ni22 118.0(3)
Ni21 C62 Ni22 71.83(19)
Ni30 C62 Ni22 79.7(2)
C61 C62 Ni17 73.6(3)
Ni29 C62 Ni17 143.9(3)
Ni21 C62 Ni17 73.0(2)
Ni30 C62 Ni17 144.0(3)
Ni22 C62 Ni17 80.2(2)
C61 C62 Ni28 119.5(4)
Ni29 C62 Ni28 78.39(19)
Ni21 C62 Ni28 80.4(2)
Ni30 C62 Ni28 135.2(3)
Ni22 C62 Ni28 144.9(3)
Ni17 C62 Ni28 71.30(18)
C64 C63 Ni32 144.1(5)
C64 C63 Ni26 72.3(3)
Ni32 C63 Ni26 99.5(2)
C64 C63 Ni28 123.9(4)
Ni32 C63 Ni28 81.4(2)
Ni26 C63 Ni28 148.8(3)
C64 C63 Ni20 74.2(3)
Ni32 C63 Ni20 141.2(3)
Ni26 C63 Ni20 85.3(2)
Ni28 C63 Ni20 75.7(2)
C64 C63 Ni31 72.6(4)
Ni32 C63 Ni31 72.2(2)
Ni26 C63 Ni31 87.6(2)
Ni28 C63 Ni31 121.6(3)
Ni20 C63 Ni31 146.6(3)
C64 C63 Ni27 127.8(4)
Ni32 C63 Ni27 76.57(19)
Ni26 C63 Ni27 68.71(17)
Ni28 C63 Ni27 81.4(2)
Ni20 C63 Ni27 69.36(18)
Ni31 C63 Ni27 136.7(3)
C63 C64 Ni25 130.5(4)
C63 C64 Ni19 136.3(5)
Ni25 C64 Ni19 82.2(2)
C63 C64 Ni24 129.8(4)
Ni25 C64 Ni24 78.3(2)
Ni19 C64 Ni24 78.4(2)
C63 C64 Ni26 68.4(3)
Ni25 C64 Ni26 70.88(19)
Ni19 C64 Ni26 107.0(3)
Ni24 C64 Ni26 147.4(3)
C63 C64 Ni31 68.8(3)
Ni25 C64 Ni31 80.8(2)
Ni19 C64 Ni31 154.5(3)
Ni24 C64 Ni31 79.7(2)
Ni26 C64 Ni31 85.0(2)
C63 C64 Ni20 67.4(3)
Ni25 C64 Ni20 132.2(3)
Ni19 C64 Ni20 68.96(19)
Ni24 C64 Ni20 128.3(3)
Ni26 C64 Ni20 81.9(2)
Ni31 C64 Ni20 136.0(3)
O24 C24 Ni17 146.9(5)
O24 C24 Ni21 134.5(5)
Ni17 C24 Ni21 78.6(2)
O25 C25 Ni18 139.2(5)
O25 C25 Ni17 142.9(5)
Ni18 C25 Ni17 77.8(2)
O26 C26 Ni18 176.4(7)
O27 C27 Ni28 137.6(5)
O27 C27 Ni17 125.3(5)
Ni28 C27 Ni17 77.8(2)
O27 C27 Ni20 124.6(5)
Ni28 C27 Ni20 77.6(2)
Ni17 C27 Ni20 98.5(3)
O28 C28 Ni20 142.5(6)
O28 C28 Ni27 139.0(6)
Ni20 C28 Ni27 78.5(2)
O29 C29 Ni20 142.0(6)
O29 C29 Ni19 140.4(6)
Ni20 C29 Ni19 77.7(3)
O30 C30 Ni19 171.6(13)
O30' C30' Ni19 172.4(13)
O31 C31 Ni21 176.3(6)
O32 C32 Ni22 160.4(6)
O32 C32 Ni21 125.1(5)
Ni22 C32 Ni21 74.5(2)
O33 C33 Ni22 147.9(6)
O33 C33 Ni23 133.2(5)
Ni22 C33 Ni23 78.7(2)
O34 C34 Ni23 178.5(7)
O35 C35 Ni24 172.0(6)
O36 C36 Ni25 171.5(13)
O36' C36' Ni25 174.2(12)
O37 C37 Ni26 146.4(5)
O37 C37 Ni25 135.0(5)
Ni26 C37 Ni25 78.5(2)
O38 C38 Ni26 157.3(6)
O38 C38 Ni27 127.7(5)
Ni26 C38 Ni27 75.0(2)
O40 C40 Ni30 159.9(6)
O40 C40 Ni23 125.3(5)
Ni30 C40 Ni23 74.6(2)
O41 C41 Ni32 141.7(5)
O41 C41 Ni31 140.9(5)
Ni32 C41 Ni31 77.4(2)
O43 C43 Ni29 177.7(6)
O44 C44 Ni30 145.7(5)
O44 C44 Ni29 136.9(5)
Ni30 C44 Ni29 77.3(2)
O45 C45 Ni31 173.0(6)
C104 N1 C106 111.5(5)
C104 N1 C102 106.1(4)
C106 N1 C102 110.9(4)
C104 N1 C100 110.6(4)
C106 N1 C100 106.3(4)
C102 N1 C100 111.5(4)
C101 C100 N1 115.4(5)
C101 C100 H10A 108.4
N1 C100 H10A 108.4
C101 C100 H10B 108.4
N1 C100 H10B 108.4
H10A C100 H10B 107.5
C100 C101 H10C 109.5
C100 C101 H10D 109.5
H10C C101 H10D 109.5
C100 C101 H10E 109.5
H10C C101 H10E 109.5
H10D C101 H10E 109.5
C103 C102 N1 115.3(5)
C103 C102 H10F 108.4
N1 C102 H10F 108.4
C103 C102 H10G 108.4
N1 C102 H10G 108.4
H10F C102 H10G 107.5
C102 C103 H10H 109.5
C102 C103 H10I 109.5
H10H C103 H10I 109.5
C102 C103 H10J 109.5
H10H C103 H10J 109.5
H10I C103 H10J 109.5
N1 C104 C105 115.7(5)
N1 C104 H10K 108.4
C105 C104 H10K 108.4
N1 C104 H10L 108.4
C105 C104 H10L 108.4
H10K C104 H10L 107.4
C104 C105 H10M 109.5
C104 C105 H10N 109.5
H10M C105 H10N 109.5
C104 C105 H10O 109.5
H10M C105 H10O 109.5
H10N C105 H10O 109.5
C107 C106 N1 116.1(5)
C107 C106 H10P 108.3
N1 C106 H10P 108.3
C107 C106 H10Q 108.3
N1 C106 H10Q 108.3
H10P C106 H10Q 107.4
C106 C107 H10R 109.5
C106 C107 H10S 109.5
H10R C107 H10S 109.5
C106 C107 H10T 109.5
H10R C107 H10T 109.5
H10S C107 H10T 109.5
C206 N2 C202 106.3(5)
C206 N2 C200 110.3(5)
C202 N2 C200 112.0(5)
C206 N2 C204 111.2(5)
C202 N2 C204 111.1(5)
C200 N2 C204 106.0(4)
N2 C200 C201 113.9(5)
N2 C200 H20A 108.8
C201 C200 H20A 108.8
N2 C200 H20B 108.8
C201 C200 H20B 108.8
H20A C200 H20B 107.7
C200 C201 H20C 109.5
C200 C201 H20D 109.5
H20C C201 H20D 109.5
C200 C201 H20E 109.5
H20C C201 H20E 109.5
H20D C201 H20E 109.5
N2 C202 C203 115.1(5)
N2 C202 H20F 108.5
C203 C202 H20F 108.5
N2 C202 H20G 108.5
C203 C202 H20G 108.5
H20F C202 H20G 107.5
C202 C203 H20H 109.5
C202 C203 H20I 109.5
H20H C203 H20I 109.5
C202 C203 H20J 109.5
H20H C203 H20J 109.5
H20I C203 H20J 109.5
C205 C204 N2 115.4(5)
C205 C204 H20K 108.4
N2 C204 H20K 108.4
C205 C204 H20L 108.4
N2 C204 H20L 108.4
H20K C204 H20L 107.5
C204 C205 H20M 109.5
C204 C205 H20N 109.5
H20M C205 H20N 109.5
C204 C205 H20O 109.5
H20M C205 H20O 109.5
H20N C205 H20O 109.5
N2 C206 C207 116.0(5)
N2 C206 H20P 108.3
C207 C206 H20P 108.3
N2 C206 H20Q 108.3
C207 C206 H20Q 108.3
H20P C206 H20Q 107.4
C206 C207 H20R 109.5
C206 C207 H20S 109.5
H20R C207 H20S 109.5
C206 C207 H20T 109.5
H20R C207 H20T 109.5
H20S C207 H20T 109.5
C302 N3 C300 111.3(5)
C302 N3 C306 108.9(4)
C300 N3 C306 107.7(5)
C302 N3 C304 108.6(5)
C300 N3 C304 109.0(5)
C306 N3 C304 111.4(5)
N3 C300 C301 115.5(5)
N3 C300 H30A 108.4
C301 C300 H30A 108.4
N3 C300 H30B 108.4
C301 C300 H30B 108.4
H30A C300 H30B 107.5
C300 C301 H30C 109.5
C300 C301 H30D 109.5
H30C C301 H30D 109.5
C300 C301 H30E 109.5
H30C C301 H30E 109.5
H30D C301 H30E 109.5
N3 C302 C303 115.2(5)
N3 C302 H30F 108.5
C303 C302 H30F 108.5
N3 C302 H30G 108.5
C303 C302 H30G 108.5
H30F C302 H30G 107.5
C302 C303 H30H 109.5
C302 C303 H30I 109.5
H30H C303 H30I 109.5
C302 C303 H30J 109.5
H30H C303 H30J 109.5
H30I C303 H30J 109.5
N3 C304 C305 115.3(5)
N3 C304 H30K 108.4
C305 C304 H30K 108.4
N3 C304 H30L 108.4
C305 C304 H30L 108.4
H30K C304 H30L 107.5
C304 C305 H30M 109.5
C304 C305 H30N 109.5
H30M C305 H30N 109.5
C304 C305 H30O 109.5
H30M C305 H30O 109.5
H30N C305 H30O 109.5
N3 C306 C307 116.2(6)
N3 C306 H30P 108.2
C307 C306 H30P 108.2
N3 C306 H30Q 108.2
C307 C306 H30Q 108.2
H30P C306 H30Q 107.4
C306 C307 H30R 109.5
C306 C307 H30S 109.5
H30R C307 H30S 109.5
C306 C307 H30T 109.5
H30R C307 H30T 109.5
H30S C307 H30T 109.5
C400 N4 C402 112.5(5)
C400 N4 C406 107.0(5)
C402 N4 C406 110.2(5)
C400 N4 C404 111.2(5)
C402 N4 C404 106.7(5)
C406 N4 C404 109.3(5)
N4 C400 C401 113.8(5)
N4 C400 H40A 108.8
C401 C400 H40A 108.8
N4 C400 H40B 108.8
C401 C400 H40B 108.8
H40A C400 H40B 107.7
C400 C401 H40C 109.5
C400 C401 H40D 109.5
H40C C401 H40D 109.5
C400 C401 H40E 109.5
H40C C401 H40E 109.5
H40D C401 H40E 109.5
N4 C402 C403 113.7(5)
N4 C402 H40F 108.8
C403 C402 H40F 108.8
N4 C402 H40G 108.8
C403 C402 H40G 108.8
H40F C402 H40G 107.7
C402 C403 H40H 109.5
C402 C403 H40I 109.5
H40H C403 H40I 109.5
C402 C403 H40J 109.5
H40H C403 H40J 109.5
H40I C403 H40J 109.5
C405 C404 N4 114.2(5)
C405 C404 H40K 108.7
N4 C404 H40K 108.7
C405 C404 H40L 108.7
N4 C404 H40L 108.7
H40K C404 H40L 107.6
C404 C405 H40M 109.5
C404 C405 H40N 109.5
H40M C405 H40N 109.5
C404 C405 H40O 109.5
H40M C405 H40O 109.5
H40N C405 H40O 109.5
N4 C406 C407 114.4(6)
N4 C406 H40P 108.7
C407 C406 H40P 108.7
N4 C406 H40Q 108.7
C407 C406 H40Q 108.7
H40P C406 H40Q 107.6
C406 C407 H40R 109.5
C406 C407 H40S 109.5
H40R C407 H40S 109.5
C406 C407 H40T 109.5
H40R C407 H40T 109.5
H40S C407 H40T 109.5
C500 N5 C506 108.7(5)
C500 N5 C504 110.8(5)
C506 N5 C504 109.0(4)
C500 N5 C502 109.3(5)
C506 N5 C502 111.5(5)
C504 N5 C502 107.5(4)
N5 C500 C501 115.4(5)
N5 C500 H50A 108.4
C501 C500 H50A 108.4
N5 C500 H50B 108.4
C501 C500 H50B 108.4
H50A C500 H50B 107.5
C500 C501 H50C 109.5
C500 C501 H50D 109.5
H50C C501 H50D 109.5
C500 C501 H50E 109.5
H50C C501 H50E 109.5
H50D C501 H50E 109.5
N5 C502 C503 114.9(5)
N5 C502 H50F 108.5
C503 C502 H50F 108.5
N5 C502 H50G 108.5
C503 C502 H50G 108.5
H50F C502 H50G 107.5
C502 C503 H50H 109.5
C502 C503 H50I 109.5
H50H C503 H50I 109.5
C502 C503 H50J 109.5
H50H C503 H50J 109.5
H50I C503 H50J 109.5
N5 C504 C505 115.7(5)
N5 C504 H50K 108.4
C505 C504 H50K 108.4
N5 C504 H50L 108.4
C505 C504 H50L 108.4
H50K C504 H50L 107.4
C504 C505 H50M 109.5
C504 C505 H50N 109.5
H50M C505 H50N 109.5
C504 C505 H50O 109.5
H50M C505 H50O 109.5
H50N C505 H50O 109.5
C507 C506 N5 116.2(5)
C507 C506 H50P 108.2
N5 C506 H50P 108.2
C507 C506 H50Q 108.2
N5 C506 H50Q 108.2
H50P C506 H50Q 107.4
C506 C507 H50R 109.5
C506 C507 H50S 109.5
H50R C507 H50S 109.5
C506 C507 H50T 109.5
H50R C507 H50T 109.5
H50S C507 H50T 109.5
C604 N6 C602 107.4(5)
C604 N6 C600 111.3(5)
C602 N6 C600 111.1(5)
C604 N6 C606 110.8(5)
C602 N6 C606 109.7(5)
C600 N6 C606 106.6(4)
C601 C600 N6 115.5(6)
C601 C600 H60A 108.4
N6 C600 H60A 108.4
C601 C600 H60B 108.4
N6 C600 H60B 108.4
H60A C600 H60B 107.5
C600 C601 H60C 109.5
C600 C601 H60D 109.5
H60C C601 H60D 109.5
C600 C601 H60E 109.5
H60C C601 H60E 109.5
H60D C601 H60E 109.5
N6 C602 C603 115.8(6)
N6 C602 H60F 108.3
C603 C602 H60F 108.3
N6 C602 H60G 108.3
C603 C602 H60G 108.3
H60F C602 H60G 107.4
C602 C603 H60H 109.5
C602 C603 H60I 109.5
H60H C603 H60I 109.5
C602 C603 H60J 109.5
H60H C603 H60J 109.5
H60I C603 H60J 109.5
N6 C604 C605 115.2(5)
N6 C604 H60K 108.5
C605 C604 H60K 108.5
N6 C604 H60L 108.5
C605 C604 H60L 108.5
H60K C604 H60L 107.5
C604 C605 H60M 109.5
C604 C605 H60N 109.5
H60M C605 H60N 109.5
C604 C605 H60O 109.5
H60M C605 H60O 109.5
H60N C605 H60O 109.5
C607 C606 N6 115.9(5)
C607 C606 H60P 108.3
N6 C606 H60P 108.3
C607 C606 H60Q 108.3
N6 C606 H60Q 108.3
H60P C606 H60Q 107.4
C606 C607 H60R 109.5
C606 C607 H60S 109.5
H60R C607 H60S 109.5
C606 C607 H60T 109.5
H60R C607 H60T 109.5
H60S C607 H60T 109.5
C706 N7 C704 110.8(10)
C706 N7 C700 118.6(10)
C704 N7 C700 110.5(11)
C706 N7 C702 107.4(10)
C704 N7 C702 104.8(9)
C700 N7 C702 103.7(11)
C701 C700 N7 113.3(11)
C701 C700 H70A 108.9
N7 C700 H70A 108.9
C701 C700 H70B 108.9
N7 C700 H70B 108.9
H70A C700 H70B 107.7
C700 C701 H70C 109.5
C700 C701 H70D 109.5
H70C C701 H70D 109.5
C700 C701 H70E 109.5
H70C C701 H70E 109.5
H70D C701 H70E 109.5
C703 C702 N7 114.5(11)
C703 C702 H70F 108.6
N7 C702 H70F 108.6
C703 C702 H70G 108.6
N7 C702 H70G 108.6
H70F C702 H70G 107.6
C702 C703 H70H 109.5
C702 C703 H70I 109.5
H70H C703 H70I 109.5
C702 C703 H70J 109.5
H70H C703 H70J 109.5
H70I C703 H70J 109.5
N7 C704 C705 109.7(11)
N7 C704 H70K 109.7
C705 C704 H70K 109.7
N7 C704 H70L 109.7
C705 C704 H70L 109.7
H70K C704 H70L 108.2
C704 C705 H70M 109.5
C704 C705 H70N 109.5
H70M C705 H70N 109.5
C704 C705 H70O 109.5
H70M C705 H70O 109.5
H70N C705 H70O 109.5
N7 C706 C707 117.3(9)
N7 C706 H70P 108.0
C707 C706 H70P 108.0
N7 C706 H70Q 108.0
C707 C706 H70Q 108.0
H70P C706 H70Q 107.2
C706 C707 H70R 109.5
C706 C707 H70S 109.5
H70R C707 H70S 109.5
C706 C707 H70T 109.5
H70R C707 H70T 109.5
H70S C707 H70T 109.5
C716 N7' C712 106.9(9)
C716 N7' C710 102.5(12)
C712 N7' C710 107.6(12)
C716 N7' C714 110.2(10)
C712 N7' C714 111.0(10)
C710 N7' C714 117.9(10)
C711 C710 N7' 100.1(11)
C711 C710 H71A 111.8
N7' C710 H71A 111.8
C711 C710 H71B 111.8
N7' C710 H71B 111.8
H71A C710 H71B 109.5
C710 C711 H71C 109.5
C710 C711 H71D 109.5
H71C C711 H71D 109.5
C710 C711 H71E 109.5
H71C C711 H71E 109.5
H71D C711 H71E 109.5
N7' C712 C713 112.5(10)
N7' C712 H71F 109.1
C713 C712 H71F 109.1
N7' C712 H71G 109.1
C713 C712 H71G 109.1
H71F C712 H71G 107.8
C712 C713 H71H 109.5
C712 C713 H71I 109.5
H71H C713 H71I 109.5
C712 C713 H71J 109.5
H71H C713 H71J 109.5
H71I C713 H71J 109.5
N7' C714 C715 113.9(11)
N7' C714 H71K 108.8
C715 C714 H71K 108.8
N7' C714 H71L 108.8
C715 C714 H71L 108.8
H71K C714 H71L 107.7
C714 C715 H71M 109.5
C714 C715 H71N 109.5
H71M C715 H71N 109.5
C714 C715 H71O 109.5
H71M C715 H71O 109.5
H71N C715 H71O 109.5
N7' C716 C717 115.7(13)
N7' C716 H71P 108.4
C717 C716 H71P 108.4
N7' C716 H71Q 108.4
C717 C716 H71Q 108.4
H71P C716 H71Q 107.4
C716 C717 H71R 109.5
C716 C717 H71S 109.5
H71R C717 H71S 109.5
C716 C717 H71T 109.5
H71R C717 H71T 109.5
H71S C717 H71T 109.5
C802 N8 C804 111.2(5)
C802 N8 C806 106.3(5)
C804 N8 C806 109.9(6)
C802 N8 C800 110.9(6)
C804 N8 C800 107.7(6)
C806 N8 C800 110.8(5)
N8 C800 C801 113.7(6)
N8 C800 H80A 108.8
C801 C800 H80A 108.8
N8 C800 H80B 108.8
C801 C800 H80B 108.8
H80A C800 H80B 107.7
C800 C801 H80C 109.5
C800 C801 H80D 109.5
H80C C801 H80D 109.5
C800 C801 H80E 109.5
H80C C801 H80E 109.5
H80D C801 H80E 109.5
N8 C802 C803 115.1(5)
N8 C802 H80F 108.5
C803 C802 H80F 108.5
N8 C802 H80G 108.5
C803 C802 H80G 108.5
H80F C802 H80G 107.5
C802 C803 H80H 109.5
C802 C803 H80I 109.5
H80H C803 H80I 109.5
C802 C803 H80J 109.5
H80H C803 H80J 109.5
H80I C803 H80J 109.5
N8 C804 C805 114.3(7)
N8 C804 H80K 108.7
C805 C804 H80K 108.7
N8 C804 H80L 108.7
C805 C804 H80L 108.7
H80K C804 H80L 107.6
C804 C805 H80M 109.5
C804 C805 H80N 109.5
H80M C805 H80N 109.5
C804 C805 H80O 109.5
H80M C805 H80O 109.5
H80N C805 H80O 109.5
N8 C806 C807 114.4(6)
N8 C806 H80P 108.6
C807 C806 H80P 108.6
N8 C806 H80Q 108.6
C807 C806 H80Q 108.6
H80P C806 H80Q 107.6
C806 C807 H80R 109.5
C806 C807 H80S 109.5
H80R C807 H80S 109.5
C806 C807 H80T 109.5
H80R C807 H80T 109.5
H80S C807 H80T 109.5

loop_
_geom_bond_atom_site_label_1
_geom_bond_atom_site_label_2
_geom_bond_distance
Ni1 C1 1.746(6)
Ni1 C2 1.885(5)
Ni1 C54 1.994(6)
Ni1 Ni2 2.3583(10)
Ni1 Ni12 2.5852(10)
Ni1 Ni5 2.5910(10)
Ni1 Ni4 2.8876(11)
Ni2 C2 1.885(6)
Ni2 C3 1.895(6)
Ni2 C4 2.011(6)
Ni2 C53 2.115(5)
Ni2 C54 2.180(5)
Ni2 Ni7 2.4222(10)
Ni2 Ni8 2.5417(11)
Ni2 Ni6 2.7488(10)
Ni3 C6 1.872(6)
Ni3 C5 1.878(6)
Ni3 C4 2.004(6)
Ni3 C51 2.128(5)
Ni3 C52 2.184(5)
Ni3 Ni4 2.3738(11)
Ni3 Ni9 2.4452(11)
Ni3 Ni8 2.5215(10)
Ni3 Ni10 2.7385(10)
Ni4 C7 1.747(6)
Ni4 C6 1.874(5)
Ni4 C52 1.988(6)
Ni4 Ni12 2.5717(10)
Ni4 Ni11 2.5867(10)
Ni5 C11 1.754(6)
Ni5 C10 1.924(6)
Ni5 C54 2.035(6)
Ni5 Ni6 2.3987(11)
Ni5 C18 2.463(8)
Ni5 Ni12 2.5355(10)
Ni5 Ni13 2.5414(11)
Ni6 C9 1.763(6)
Ni6 C10 1.852(6)
Ni6 C54 2.078(5)
Ni6 C53 2.079(6)
Ni6 Ni7 2.4172(11)
Ni6 Ni13 2.7833(11)
Ni7 C8 1.736(6)
Ni7 C3 1.938(6)
Ni7 C53 2.072(6)
Ni7 C9 2.254(6)
Ni7 Ni14 2.5795(11)
Ni7 Ni8 2.7311(10)
Ni8 C12 1.780(6)
Ni8 C4 2.021(5)
Ni8 C51 2.122(5)
Ni8 C53 2.141(6)
Ni8 Ni90 2.576(17)
Ni8 Ni14 2.6087(10)
Ni8 Ni15 2.6398(10)
Ni8 Ni9 2.7435(10)
Ni9 C13 1.771(6)
Ni9 C5 1.966(6)
Ni9 C14 2.086(6)
Ni9 C51 2.100(6)
Ni9 Ni90 2.244(16)
Ni9 Ni10 2.3932(11)
Ni9 Ni15 2.6069(10)
Ni10 C14 1.787(6)
Ni10 C15 1.811(6)
Ni10 C52 2.075(6)
Ni10 C51 2.078(6)
Ni10 Ni11 2.3904(11)
Ni10 Ni16 2.7113(10)
Ni11 C16 1.732(6)
Ni11 C15 1.974(6)
Ni11 C52 2.043(6)
Ni11 C23 2.463(6)
Ni11 Ni16 2.5360(11)
Ni11 Ni12 2.5648(10)
Ni12 C17 1.778(6)
Ni12 C54 1.990(5)
Ni12 C52 2.011(6)
Ni12 Ni16 2.7294(11)
Ni12 Ni13 2.7382(10)
Ni13 C18' 1.68(3)
Ni13 C18 1.759(8)
Ni13 C19 1.875(6)
Ni13 C53 2.058(5)
Ni13 C54 2.098(5)
Ni13 Ni14 2.3700(11)
Ni14 C20 1.748(6)
Ni14 C19 1.888(6)
Ni14 C53 1.939(6)
Ni14 Ni15 2.8488(11)
Ni15 C21 1.746(6)
Ni15 C22 1.900(6)
Ni15 C51 1.931(6)
Ni15 Ni90 2.230(17)
Ni15 Ni16 2.3745(11)
Ni16 C23 1.743(6)
Ni16 C22 1.880(6)
Ni16 C51 2.087(5)
Ni16 C52 2.112(5)
Ni90 C21 1.839(17)
Ni90 C13 1.874(17)
Ni90 C12 1.922(17)
Ni90 O12 2.255(17)
Ni90 O21 2.366(17)
Ni90 O13 2.407(17)
C51 C52 1.403(8)
C53 C54 1.411(8)
C1 O1 1.141(7)
C2 O2 1.177(6)
C3 O3 1.157(6)
C4 O4 1.192(6)
C5 O5 1.167(6)
C6 O6 1.187(6)
C7 O7 1.142(7)
C8 O8 1.148(7)
C9 O9 1.163(7)
C10 O10 1.165(7)
C11 O11 1.152(7)
C12 O12 1.141(7)
C13 O13 1.137(7)
C14 O14 1.170(7)
C15 O15 1.188(7)
C16 O16 1.146(7)
C17 O17 1.147(7)
C18 O18 1.193(9)
C18' O18' 1.14(3)
C19 O19 1.174(6)
C20 O20 1.140(7)
C21 O21 1.156(7)
C22 O22 1.176(7)
C23 O23 1.166(7)
Ni17 C25 1.896(6)
Ni17 C24 1.896(6)
Ni17 C27 2.031(6)
Ni17 C62 2.119(6)
Ni17 C61 2.181(6)
Ni17 Ni18 2.3786(11)
Ni17 Ni21 2.4539(11)
Ni17 Ni28 2.5389(11)
Ni17 Ni22 2.7198(11)
Ni18 C26 1.733(6)
Ni18 C25 1.890(7)
Ni18 C61 1.958(6)
Ni18 Ni24 2.5925(11)
Ni18 Ni23 2.5938(12)
Ni18 Ni19 2.8946(12)
Ni19 C30' 1.690(16)
Ni19 C30 1.786(15)
Ni19 C29 1.885(7)
Ni19 C64 2.005(6)
Ni19 Ni20 2.3632(12)
Ni19 Ni24 2.5372(12)
Ni19 Ni25 2.6329(13)
Ni20 C29 1.884(6)
Ni20 C28 1.897(7)
Ni20 C27 2.042(6)
Ni20 C63 2.074(6)
Ni20 C64 2.163(6)
Ni20 Ni27 2.4218(11)
Ni20 Ni28 2.5405(11)
Ni20 Ni26 2.7955(12)
Ni21 C31 1.735(6)
Ni21 C24 1.977(6)
Ni21 C62 2.005(6)
Ni21 C32 2.180(6)
Ni21 Ni22 2.4113(11)
Ni21 Ni29 2.6186(11)
Ni21 Ni28 2.7417(11)
Ni22 C32 1.766(6)
Ni22 C33 1.824(6)
Ni22 C61 2.064(6)
Ni22 C62 2.104(6)
Ni22 Ni23 2.4048(12)
Ni22 Ni30 2.6910(11)
Ni23 C34 1.754(6)
Ni23 C33 1.963(6)
Ni23 C61 2.100(6)
Ni23 C40 2.225(6)
Ni23 Ni30 2.4520(10)
Ni23 Ni24 2.5883(11)
Ni24 C35 1.755(6)
Ni24 C61 1.993(6)
Ni24 C64 2.011(6)
Ni24 Ni25 2.5337(11)
Ni24 Ni31 2.6587(10)
Ni24 Ni30 2.7628(11)
Ni25 C36 1.671(15)
Ni25 C36' 1.783(14)
Ni25 C37 1.934(6)
Ni25 C64 2.001(6)
Ni25 Ni26 2.3803(11)
Ni25 Ni31 2.6828(11)
Ni26 C38 1.776(6)
Ni26 C37 1.826(6)
Ni26 C63 2.052(6)
Ni26 C64 2.102(6)
Ni26 Ni27 2.3904(12)
Ni26 Ni31 2.8631(11)
Ni27 C46' 1.73(4)
Ni27 C46 1.763(10)
Ni27 C28 1.930(7)
Ni27 C38 2.124(6)
Ni27 C63 2.180(6)
Ni27 Ni33 2.222(4)
Ni27 Ni32 2.5561(11)
Ni27 Ni28 2.7687(11)
Ni28 C39' 1.73(4)
Ni28 C39 1.778(9)
Ni28 C27 2.011(6)
Ni28 C63 2.064(6)
Ni28 C62 2.234(6)
Ni28 Ni33 2.587(4)
Ni28 Ni32 2.6080(11)
Ni28 Ni29 2.6452(11)
Ni29 C43 1.746(6)
Ni29 C62 1.935(6)
Ni29 C44 1.941(6)
Ni29 Ni30 2.3732(11)
Ni29 Ni32 2.7898(11)
Ni30 C40 1.776(6)
Ni30 C44 1.857(6)
Ni30 C62 2.095(6)
Ni30 C61 2.114(6)
Ni30 Ni31 2.8667(11)
Ni31 C45 1.747(6)
Ni31 C41 1.917(6)
Ni31 C63 2.085(6)
Ni31 C64 2.134(6)
Ni31 Ni32 2.3708(10)
Ni32 C42 1.729(11)
Ni32 C42' 1.83(4)
Ni32 C41 1.875(6)
Ni32 C63 1.934(6)
Ni32 Ni33 2.388(4)
C39 O39 1.151(10)
C42 O42 1.194(12)
C46 O46 1.172(11)
Ni33 C42' 1.65(4)
Ni33 C47' 1.72(4)
Ni33 C39' 2.11(3)
Ni33 C46' 2.17(4)
C39' O39' 1.21(4)
C42' O42' 1.38(5)
C46' O46' 1.13(4)
C47' O47' 1.152(10)
C61 C62 1.389(8)
C63 C64 1.397(8)
C24 O24 1.159(7)
C25 O25 1.167(7)
C26 O26 1.161(7)
C27 O27 1.177(7)
C28 O28 1.162(7)
C29 O29 1.168(8)
C30 O30 1.112(16)
C30' O30' 1.168(18)
C31 O31 1.159(7)
C32 O32 1.167(7)
C33 O33 1.177(7)
C34 O34 1.145(7)
C35 O35 1.152(7)
C36 O36 1.184(17)
C36' O36' 1.179(16)
C37 O37 1.176(7)
C38 O38 1.170(7)
C40 O40 1.164(7)
C41 O41 1.168(7)
C43 O43 1.145(7)
C44 O44 1.169(7)
C45 O45 1.146(7)
N1 C104 1.509(7)
N1 C106 1.518(7)
N1 C102 1.520(7)
N1 C100 1.524(7)
C100 C101 1.499(8)
C100 H10A 0.9900
C100 H10B 0.9900
C101 H10C 0.9800
C101 H10D 0.9800
C101 H10E 0.9800
C102 C103 1.509(8)
C102 H10F 0.9900
C102 H10G 0.9900
C103 H10H 0.9800
C103 H10I 0.9800
C103 H10J 0.9800
C104 C105 1.517(7)
C104 H10K 0.9900
C104 H10L 0.9900
C105 H10M 0.9800
C105 H10N 0.9800
C105 H10O 0.9800
C106 C107 1.512(8)
C106 H10P 0.9900
C106 H10Q 0.9900
C107 H10R 0.9800
C107 H10S 0.9800
C107 H10T 0.9800
N2 C206 1.500(7)
N2 C202 1.503(7)
N2 C200 1.510(7)
N2 C204 1.521(7)
C200 C201 1.527(8)
C200 H20A 0.9900
C200 H20B 0.9900
C201 H20C 0.9800
C201 H20D 0.9800
C201 H20E 0.9800
C202 C203 1.533(8)
C202 H20F 0.9900
C202 H20G 0.9900
C203 H20H 0.9800
C203 H20I 0.9800
C203 H20J 0.9800
C204 C205 1.511(8)
C204 H20K 0.9900
C204 H20L 0.9900
C205 H20M 0.9800
C205 H20N 0.9800
C205 H20O 0.9800
C206 C207 1.527(8)
C206 H20P 0.9900
C206 H20Q 0.9900
C207 H20R 0.9800
C207 H20S 0.9800
C207 H20T 0.9800
N3 C302 1.505(7)
N3 C300 1.505(7)
N3 C306 1.509(7)
N3 C304 1.513(7)
C300 C301 1.522(8)
C300 H30A 0.9900
C300 H30B 0.9900
C301 H30C 0.9800
C301 H30D 0.9800
C301 H30E 0.9800
C302 C303 1.520(8)
C302 H30F 0.9900
C302 H30G 0.9900
C303 H30H 0.9800
C303 H30I 0.9800
C303 H30J 0.9800
C304 C305 1.533(8)
C304 H30K 0.9900
C304 H30L 0.9900
C305 H30M 0.9800
C305 H30N 0.9800
C305 H30O 0.9800
C306 C307 1.518(8)
C306 H30P 0.9900
C306 H30Q 0.9900
C307 H30R 0.9800
C307 H30S 0.9800
C307 H30T 0.9800
N4 C400 1.499(8)
N4 C402 1.499(8)
N4 C406 1.518(7)
N4 C404 1.525(7)
C400 C401 1.542(8)
C400 H40A 0.9900
C400 H40B 0.9900
C401 H40C 0.9800
C401 H40D 0.9800
C401 H40E 0.9800
C402 C403 1.550(8)
C402 H40F 0.9900
C402 H40G 0.9900
C403 H40H 0.9800
C403 H40I 0.9800
C403 H40J 0.9800
C404 C405 1.520(9)
C404 H40K 0.9900
C404 H40L 0.9900
C405 H40M 0.9800
C405 H40N 0.9800
C405 H40O 0.9800
C406 C407 1.535(9)
C406 H40P 0.9900
C406 H40Q 0.9900
C407 H40R 0.9800
C407 H40S 0.9800
C407 H40T 0.9800
N5 C500 1.507(7)
N5 C506 1.511(7)
N5 C504 1.514(7)
N5 C502 1.520(7)
C500 C501 1.523(8)
C500 H50A 0.9900
C500 H50B 0.9900
C501 H50C 0.9800
C501 H50D 0.9800
C501 H50E 0.9800
C502 C503 1.526(8)
C502 H50F 0.9900
C502 H50G 0.9900
C503 H50H 0.9800
C503 H50I 0.9800
C503 H50J 0.9800
C504 C505 1.515(8)
C504 H50K 0.9900
C504 H50L 0.9900
C505 H50M 0.9800
C505 H50N 0.9800
C505 H50O 0.9800
C506 C507 1.500(8)
C506 H50P 0.9900
C506 H50Q 0.9900
C507 H50R 0.9800
C507 H50S 0.9800
C507 H50T 0.9800
N6 C604 1.495(6)
N6 C602 1.502(7)
N6 C600 1.505(7)
N6 C606 1.507(7)
C600 C601 1.495(8)
C600 H60A 0.9900
C600 H60B 0.9900
C601 H60C 0.9800
C601 H60D 0.9800
C601 H60E 0.9800
C602 C603 1.518(8)
C602 H60F 0.9900
C602 H60G 0.9900
C603 H60H 0.9800
C603 H60I 0.9800
C603 H60J 0.9800
C604 C605 1.523(8)
C604 H60K 0.9900
C604 H60L 0.9900
C605 H60M 0.9800
C605 H60N 0.9800
C605 H60O 0.9800
C606 C607 1.504(8)
C606 H60P 0.9900
C606 H60Q 0.9900
C607 H60R 0.9800
C607 H60S 0.9800
C607 H60T 0.9800
N7 C706 1.466(10)
N7 C704 1.489(11)
N7 C700 1.517(11)
N7 C702 1.531(11)
C700 C701 1.510(12)
C700 H70A 0.9900
C700 H70B 0.9900
C701 H70C 0.9800
C701 H70D 0.9800
C701 H70E 0.9800
C702 C703 1.527(12)
C702 H70F 0.9900
C702 H70G 0.9900
C703 H70H 0.9800
C703 H70I 0.9800
C703 H70J 0.9800
C704 C705 1.546(12)
C704 H70K 0.9900
C704 H70L 0.9900
C705 H70M 0.9800
C705 H70N 0.9800
C705 H70O 0.9800
C706 C707 1.518(12)
C706 H70P 0.9900
C706 H70Q 0.9900
C707 H70R 0.9800
C707 H70S 0.9800
C707 H70T 0.9800
N7' C716 1.486(11)
N7' C712 1.510(11)
N7' C710 1.512(11)
N7' C714 1.514(11)
C710 C711 1.504(13)
C710 H71A 0.9900
C710 H71B 0.9900
C711 H71C 0.9800
C711 H71D 0.9800
C711 H71E 0.9800
C712 C713 1.553(11)
C712 H71F 0.9900
C712 H71G 0.9900
C713 H71H 0.9800
C713 H71I 0.9800
C713 H71J 0.9800
C714 C715 1.535(12)
C714 H71K 0.9900
C714 H71L 0.9900
C715 H71M 0.9800
C715 H71N 0.9800
C715 H71O 0.9800
C716 C717 1.516(12)
C716 H71P 0.9900
C716 H71Q 0.9900
C717 H71R 0.9800
C717 H71S 0.9800
C717 H71T 0.9800
N8 C802 1.510(7)
N8 C804 1.514(8)
N8 C806 1.515(8)
N8 C800 1.517(8)
C800 C801 1.525(10)
C800 H80A 0.9900
C800 H80B 0.9900
C801 H80C 0.9800
C801 H80D 0.9800
C801 H80E 0.9800
C802 C803 1.527(8)
C802 H80F 0.9900
C802 H80G 0.9900
C803 H80H 0.9800
C803 H80I 0.9800
C803 H80J 0.9800
C804 C805 1.536(11)
C804 H80K 0.9900
C804 H80L 0.9900
C805 H80M 0.9800
C805 H80N 0.9800
C805 H80O 0.9800
C806 C807 1.524(8)
C806 H80P 0.9900
C806 H80Q 0.9900
C807 H80R 0.9800
C807 H80S 0.9800
C807 H80T 0.9800
